data_2300663
loop_
_publ_author_name
'Grzechnik, Andrzej'
'Meven, Martin'
'Paulmann, Carsten'
'Friese, Karen'

_publ_section_title
;
 Combined X-ray and neutron single-crystal diffraction in diamond anvil
 cells
;
_journal_coeditor_code PD5113SUP1
_journal_issue 1
_journal_name_full 'Journal of Applied Crystallography'
_journal_page_first 9
_journal_page_last 14
_journal_paper_doi 10.1107/S1600576719014201
_journal_volume 53
_journal_year 2020
_chemical_formula_sum 'Fe4 Mn Si3'
_chemical_formula_weight 362.6
_space_group_IT_number 193
_space_group_name_Hall '-P 6c 2'
_space_group_name_H-M_alt 'P 63/m c m'
_symmetry_cell_setting hexagonal
_symmetry_Int_Tables_number 193
_symmetry_space_group_name_Hall '-P 6c 2'
_symmetry_space_group_name_H-M 'P 63/m c m'
_cell_angle_alpha 90
_cell_angle_beta 90
_cell_angle_gamma 120
_cell_formula_units_Z 2
_cell_length_a 6.7705(6)
_cell_length_b 6.7705(6)
_cell_length_c 4.7044(2)
_cell_measurement_reflns_used 679
_cell_measurement_temperature 293
_cell_measurement_theta_max 23.92
_cell_measurement_theta_min 3.02
_cell_volume 186.76(2)
_diffrn_ambient_temperature 293
_diffrn_detector 'position sensitive detector'
_diffrn_measured_fraction_theta_full 0.62
_diffrn_measured_fraction_theta_max 0.55
_diffrn_measurement_device_type 'Huber 4-circle diffractometer'
_diffrn_measurement_method 'omega scans'
_diffrn_radiation_probe neutron
_diffrn_radiation_type neutron
_diffrn_radiation_wavelength 1.17
_diffrn_reflns_av_R_equivalents 0.226
_diffrn_reflns_av_unetI/netI 0.0755
_diffrn_reflns_limit_h_max 3
_diffrn_reflns_limit_h_min -2
_diffrn_reflns_limit_k_max 3
_diffrn_reflns_limit_k_min 0
_diffrn_reflns_limit_l_max 4
_diffrn_reflns_limit_l_min -4
_diffrn_reflns_number 56
_diffrn_reflns_theta_full 20.23
_diffrn_reflns_theta_max 32.45
_diffrn_reflns_theta_min 5.73
_diffrn_source neutron
_exptl_absorpt_coefficient_mu 0.017
_exptl_absorpt_correction_type none
_exptl_crystal_colour black
_exptl_crystal_density_diffrn 6.4478
_exptl_crystal_description irregular
_exptl_crystal_F_000 96.467
_exptl_crystal_size_max 0.6
_exptl_crystal_size_mid 0.45
_exptl_crystal_size_min 0.4
_refine_ls_extinction_method 'B-C type 1 Gaussian isotropic (Becker & Coppens, 1974)'
_refine_ls_goodness_of_fit_gt 7.54
_refine_ls_goodness_of_fit_ref 3.70
_refine_ls_number_constraints 1
_refine_ls_number_parameters 12
_refine_ls_number_reflns 22
_refine_ls_number_restraints 0
_refine_ls_R_factor_all 0.1466
_refine_ls_R_factor_gt 0.0944
_refine_ls_shift/su_max 0.0000
_refine_ls_shift/su_mean 0.0000
_refine_ls_structure_factor_coef F
_refine_ls_weighting_details w=1/(\s^2^(F)+0.0001F^2^)
_refine_ls_weighting_scheme sigma
_refine_ls_wR_factor_gt 0.0692
_refine_ls_wR_factor_ref 0.0718
_reflns_number_gt 15
_reflns_number_total 22
_reflns_threshold_expression I>3\s(I)
_cod_data_source_file pd5113sup1.cif
_cod_data_source_block neutron
_cod_depositor_comments 'Adding full bibliography for 2300663--2300664.cif.'
_cod_original_sg_symbol_Hall '-P 6c;-2'
_cod_original_formula_sum 'Fe4 Mn1 Si3'
_cod_database_code 2300663
_cod_database_fobs_code 2300663

loop_
_space_group_symop_id
_space_group_symop_operation_xyz
1 x,y,z
2 -y,x-y,z
3 -x+y,-x,z
4 -x,-y,z+1/2
5 y,-x+y,z+1/2
6 x-y,x,z+1/2
7 y,x,-z+1/2
8 x-y,-y,-z+1/2
9 -x,-x+y,-z+1/2
10 -y,-x,-z
11 -x+y,y,-z
12 x,x-y,-z
13 -x,-y,-z
14 y,-x+y,-z
15 x-y,x,-z
16 x,y,-z+1/2
17 -y,x-y,-z+1/2
18 -x+y,-x,-z+1/2
19 -y,-x,z+1/2
20 -x+y,y,z+1/2
21 x,x-y,z+1/2
22 y,x,z
23 x-y,-y,z
24 -x,-x+y,z

loop_
_atom_site_label
_atom_site_type_symbol
_atom_site_fract_x
_atom_site_fract_y
_atom_site_fract_z
_atom_site_adp_type
_atom_site_U_iso_or_equiv
_atom_site_site_symmetry_multiplicity
_atom_site_occupancy
_atom_site_calc_flag
Mn1 Mn 0.7649(3) 0 0.25 Uani 0.0151(8) 6 0.32(2) d
Fe1 Fe 0.7649(3) 0 0.25 Uani 0.0151(8) 6 0.68(2) d
Fe2 Fe 0.666667 0.333333 0 Uani 0.0132(8) 4 0.98(4) d
Mn2 Mn 0.666667 0.333333 0 Uani 0.0132(8) 4 0.02(4) d
Si1 Si 0.3998(5) 0 0.25 Uani 0.0131(11) 6 1 d

loop_
_atom_site_aniso_label
_atom_site_aniso_type_symbol
_atom_site_aniso_U_11
_atom_site_aniso_U_22
_atom_site_aniso_U_33
_atom_site_aniso_U_12
_atom_site_aniso_U_13
_atom_site_aniso_U_23
Mn1 Mn 0.0161(10) 0.0102(11) 0.0171(8) 0.0051(5) 0 0
Fe1 Fe 0.0161(10) 0.0102(11) 0.0171(8) 0.0051(5) 0 0
Fe2 Fe 0.0132(11) 0.0132(11) 0.0133(9) 0.0066(5) 0 0
Mn2 Mn 0.0132(11) 0.0132(11) 0.0133(9) 0.0066(5) 0 0
Si1 Si 0.0117(14) 0.0102(17) 0.0168(10) 0.0051(9) 0 0

loop_
_atom_type_symbol
_atom_type_scat_length_neutron
_atom_type_scat_source
Mn -3.730 International_Tables_Vol_C
Fe 9.450 International_Tables_Vol_C
Si 4.149 International_Tables_Vol_C

loop_
_geom_angle_atom_site_label_1
_geom_angle_atom_site_label_2
_geom_angle_atom_site_label_3
_geom_angle_site_symmetry_1
_geom_angle_site_symmetry_3
_geom_angle
Mn1 Mn1 Mn1 2_645 3_765 60.00(6)
Mn1 Mn1 Mn1 2_645 5_664 90.00(6)
Mn1 Mn1 Mn1 2_645 5_665 90.00(6)
Mn1 Mn1 Mn1 2_645 6_544 60.97(5)
Mn1 Mn1 Mn1 2_645 6_545 60.97(5)
Mn1 Mn1 Fe1 2_645 . 0
Mn1 Mn1 Fe1 2_645 2_645 0
Mn1 Mn1 Fe1 2_645 3_765 60.00(6)
Mn1 Mn1 Fe1 2_645 5_664 90.00(6)
Mn1 Mn1 Fe1 2_645 5_665 90.00(6)
Mn1 Mn1 Fe1 2_645 6_544 60.97(5)
Mn1 Mn1 Fe1 2_645 6_545 60.97(5)
Mn1 Mn1 Fe2 2_645 . 150.70(4)
Mn1 Mn1 Fe2 2_645 4_655 101.45(2)
Mn1 Mn1 Fe2 2_645 13_655 101.45(2)
Mn1 Mn1 Fe2 2_645 16_555 150.70(4)
Mn1 Mn1 Mn2 2_645 . 150.70(4)
Mn1 Mn1 Mn2 2_645 4_655 101.45(2)
Mn1 Mn1 Mn2 2_645 13_655 101.45(2)
Mn1 Mn1 Mn2 2_645 16_555 150.70(4)
Mn1 Mn1 Si1 2_645 . 150.00(3)
Mn1 Mn1 Si1 2_645 2_655 114.20(8)
Mn1 Mn1 Si1 2_645 3_655 54.20(9)
Mn1 Mn1 Si1 2_645 4_654 111.78(6)
Mn1 Mn1 Si1 2_645 4_655 111.78(6)
Mn1 Mn1 Mn1 3_765 5_664 60.97(3)
Mn1 Mn1 Mn1 3_765 5_665 60.97(3)
Mn1 Mn1 Mn1 3_765 6_544 90.00(6)
Mn1 Mn1 Mn1 3_765 6_545 90.00(6)
Mn1 Mn1 Fe1 3_765 . 0
Mn1 Mn1 Fe1 3_765 2_645 60.00(6)
Mn1 Mn1 Fe1 3_765 3_765 0
Mn1 Mn1 Fe1 3_765 5_664 60.97(3)
Mn1 Mn1 Fe1 3_765 5_665 60.97(3)
Mn1 Mn1 Fe1 3_765 6_544 90.00(6)
Mn1 Mn1 Fe1 3_765 6_545 90.00(6)
Mn1 Mn1 Fe2 3_765 . 101.45(4)
Mn1 Mn1 Fe2 3_765 4_655 150.70(4)
Mn1 Mn1 Fe2 3_765 13_655 150.70(4)
Mn1 Mn1 Fe2 3_765 16_555 101.45(4)
Mn1 Mn1 Mn2 3_765 . 101.45(4)
Mn1 Mn1 Mn2 3_765 4_655 150.70(4)
Mn1 Mn1 Mn2 3_765 13_655 150.70(4)
Mn1 Mn1 Mn2 3_765 16_555 101.45(4)
Mn1 Mn1 Si1 3_765 . 150.00(5)
Mn1 Mn1 Si1 3_765 2_655 54.20(7)
Mn1 Mn1 Si1 3_765 3_655 114.20(12)
Mn1 Mn1 Si1 3_765 4_654 111.78(6)
Mn1 Mn1 Si1 3_765 4_655 111.78(6)
Mn1 Mn1 Mn1 5_664 5_665 111.83(4)
Mn1 Mn1 Mn1 5_664 6_544 58.07(4)
Mn1 Mn1 Mn1 5_664 6_545 147.46(9)
Mn1 Mn1 Fe1 5_664 . 0
Mn1 Mn1 Fe1 5_664 2_645 90.00(6)
Mn1 Mn1 Fe1 5_664 3_765 60.97(3)
Mn1 Mn1 Fe1 5_664 5_664 0
Mn1 Mn1 Fe1 5_664 5_665 111.83(4)
Mn1 Mn1 Fe1 5_664 6_544 58.07(4)
Mn1 Mn1 Fe1 5_664 6_545 147.46(9)
Mn1 Mn1 Fe2 5_664 . 60.70(4)
Mn1 Mn1 Fe2 5_664 4_655 146.69(4)
Mn1 Mn1 Fe2 5_664 13_655 99.462(19)
Mn1 Mn1 Fe2 5_664 16_555 100.49(4)
Mn1 Mn1 Mn2 5_664 . 60.70(4)
Mn1 Mn1 Mn2 5_664 4_655 146.69(4)
Mn1 Mn1 Mn2 5_664 13_655 99.462(19)
Mn1 Mn1 Mn2 5_664 16_555 100.49(4)
Mn1 Mn1 Si1 5_664 . 106.27(4)
Mn1 Mn1 Si1 5_664 2_655 59.26(3)
Mn1 Mn1 Si1 5_664 3_655 117.03(5)
Mn1 Mn1 Si1 5_664 4_654 51.08(5)
Mn1 Mn1 Si1 5_664 4_655 150.27(4)
Mn1 Mn1 Mn1 5_665 6_544 147.46(9)
Mn1 Mn1 Mn1 5_665 6_545 58.07(4)
Mn1 Mn1 Fe1 5_665 . 0
Mn1 Mn1 Fe1 5_665 2_645 90.00(6)
Mn1 Mn1 Fe1 5_665 3_765 60.97(3)
Mn1 Mn1 Fe1 5_665 5_664 111.83(4)
Mn1 Mn1 Fe1 5_665 5_665 0
Mn1 Mn1 Fe1 5_665 6_544 147.46(9)
Mn1 Mn1 Fe1 5_665 6_545 58.07(4)
Mn1 Mn1 Fe2 5_665 . 100.49(4)
Mn1 Mn1 Fe2 5_665 4_655 99.462(19)
Mn1 Mn1 Fe2 5_665 13_655 146.69(4)
Mn1 Mn1 Fe2 5_665 16_555 60.70(4)
Mn1 Mn1 Mn2 5_665 . 100.49(4)
Mn1 Mn1 Mn2 5_665 4_655 99.462(19)
Mn1 Mn1 Mn2 5_665 13_655 146.69(4)
Mn1 Mn1 Mn2 5_665 16_555 60.70(4)
Mn1 Mn1 Si1 5_665 . 106.27(4)
Mn1 Mn1 Si1 5_665 2_655 59.26(3)
Mn1 Mn1 Si1 5_665 3_655 117.03(5)
Mn1 Mn1 Si1 5_665 4_654 150.27(4)
Mn1 Mn1 Si1 5_665 4_655 51.08(5)
Mn1 Mn1 Mn1 6_544 6_545 111.83(6)
Mn1 Mn1 Fe1 6_544 . 0
Mn1 Mn1 Fe1 6_544 2_645 60.97(5)
Mn1 Mn1 Fe1 6_544 3_765 90.00(6)
Mn1 Mn1 Fe1 6_544 5_664 58.07(4)
Mn1 Mn1 Fe1 6_544 5_665 147.46(9)
Mn1 Mn1 Fe1 6_544 6_544 0
Mn1 Mn1 Fe1 6_544 6_545 111.83(6)
Mn1 Mn1 Fe2 6_544 . 99.46(4)
Mn1 Mn1 Fe2 6_544 4_655 100.49(3)
Mn1 Mn1 Fe2 6_544 13_655 60.70(4)
Mn1 Mn1 Fe2 6_544 16_555 146.69(6)
Mn1 Mn1 Mn2 6_544 . 99.46(4)
Mn1 Mn1 Mn2 6_544 4_655 100.49(3)
Mn1 Mn1 Mn2 6_544 13_655 60.70(4)
Mn1 Mn1 Mn2 6_544 16_555 146.69(6)
Mn1 Mn1 Si1 6_544 . 106.27(6)
Mn1 Mn1 Si1 6_544 2_655 117.03(4)
Mn1 Mn1 Si1 6_544 3_655 59.26(4)
Mn1 Mn1 Si1 6_544 4_654 51.08(6)
Mn1 Mn1 Si1 6_544 4_655 150.27(4)
Mn1 Mn1 Fe1 6_545 . 0
Mn1 Mn1 Fe1 6_545 2_645 60.97(5)
Mn1 Mn1 Fe1 6_545 3_765 90.00(6)
Mn1 Mn1 Fe1 6_545 5_664 147.46(9)
Mn1 Mn1 Fe1 6_545 5_665 58.07(4)
Mn1 Mn1 Fe1 6_545 6_544 111.83(6)
Mn1 Mn1 Fe1 6_545 6_545 0
Mn1 Mn1 Fe2 6_545 . 146.69(6)
Mn1 Mn1 Fe2 6_545 4_655 60.70(4)
Mn1 Mn1 Fe2 6_545 13_655 100.49(3)
Mn1 Mn1 Fe2 6_545 16_555 99.46(4)
Mn1 Mn1 Mn2 6_545 . 146.69(6)
Mn1 Mn1 Mn2 6_545 4_655 60.70(4)
Mn1 Mn1 Mn2 6_545 13_655 100.49(3)
Mn1 Mn1 Mn2 6_545 16_555 99.46(4)
Mn1 Mn1 Si1 6_545 . 106.27(6)
Mn1 Mn1 Si1 6_545 2_655 117.03(4)
Mn1 Mn1 Si1 6_545 3_655 59.26(4)
Mn1 Mn1 Si1 6_545 4_654 150.27(4)
Mn1 Mn1 Si1 6_545 4_655 51.08(6)
Fe1 Mn1 Fe1 . 2_645 0
Fe1 Mn1 Fe1 . 3_765 0
Fe1 Mn1 Fe1 . 5_664 0
Fe1 Mn1 Fe1 . 5_665 0
Fe1 Mn1 Fe1 . 6_544 0
Fe1 Mn1 Fe1 . 6_545 0
Fe1 Mn1 Fe2 . . 0
Fe1 Mn1 Fe2 . 4_655 0
Fe1 Mn1 Fe2 . 13_655 0
Fe1 Mn1 Fe2 . 16_555 0
Fe1 Mn1 Mn2 . . 0
Fe1 Mn1 Mn2 . 4_655 0
Fe1 Mn1 Mn2 . 13_655 0
Fe1 Mn1 Mn2 . 16_555 0
Fe1 Mn1 Si1 . . 0
Fe1 Mn1 Si1 . 2_655 0
Fe1 Mn1 Si1 . 3_655 0
Fe1 Mn1 Si1 . 4_654 0
Fe1 Mn1 Si1 . 4_655 0
Fe1 Mn1 Fe1 2_645 3_765 60.00(6)
Fe1 Mn1 Fe1 2_645 5_664 90.00(6)
Fe1 Mn1 Fe1 2_645 5_665 90.00(6)
Fe1 Mn1 Fe1 2_645 6_544 60.97(5)
Fe1 Mn1 Fe1 2_645 6_545 60.97(5)
Fe1 Mn1 Fe2 2_645 . 150.70(4)
Fe1 Mn1 Fe2 2_645 4_655 101.45(2)
Fe1 Mn1 Fe2 2_645 13_655 101.45(2)
Fe1 Mn1 Fe2 2_645 16_555 150.70(4)
Fe1 Mn1 Mn2 2_645 . 150.70(4)
Fe1 Mn1 Mn2 2_645 4_655 101.45(2)
Fe1 Mn1 Mn2 2_645 13_655 101.45(2)
Fe1 Mn1 Mn2 2_645 16_555 150.70(4)
Fe1 Mn1 Si1 2_645 . 150.00(3)
Fe1 Mn1 Si1 2_645 2_655 114.20(8)
Fe1 Mn1 Si1 2_645 3_655 54.20(9)
Fe1 Mn1 Si1 2_645 4_654 111.78(6)
Fe1 Mn1 Si1 2_645 4_655 111.78(6)
Fe1 Mn1 Fe1 3_765 5_664 60.97(3)
Fe1 Mn1 Fe1 3_765 5_665 60.97(3)
Fe1 Mn1 Fe1 3_765 6_544 90.00(6)
Fe1 Mn1 Fe1 3_765 6_545 90.00(6)
Fe1 Mn1 Fe2 3_765 . 101.45(4)
Fe1 Mn1 Fe2 3_765 4_655 150.70(4)
Fe1 Mn1 Fe2 3_765 13_655 150.70(4)
Fe1 Mn1 Fe2 3_765 16_555 101.45(4)
Fe1 Mn1 Mn2 3_765 . 101.45(4)
Fe1 Mn1 Mn2 3_765 4_655 150.70(4)
Fe1 Mn1 Mn2 3_765 13_655 150.70(4)
Fe1 Mn1 Mn2 3_765 16_555 101.45(4)
Fe1 Mn1 Si1 3_765 . 150.00(5)
Fe1 Mn1 Si1 3_765 2_655 54.20(7)
Fe1 Mn1 Si1 3_765 3_655 114.20(12)
Fe1 Mn1 Si1 3_765 4_654 111.78(6)
Fe1 Mn1 Si1 3_765 4_655 111.78(6)
Fe1 Mn1 Fe1 5_664 5_665 111.83(4)
Fe1 Mn1 Fe1 5_664 6_544 58.07(4)
Fe1 Mn1 Fe1 5_664 6_545 147.46(9)
Fe1 Mn1 Fe2 5_664 . 60.70(4)
Fe1 Mn1 Fe2 5_664 4_655 146.69(4)
Fe1 Mn1 Fe2 5_664 13_655 99.462(19)
Fe1 Mn1 Fe2 5_664 16_555 100.49(4)
Fe1 Mn1 Mn2 5_664 . 60.70(4)
Fe1 Mn1 Mn2 5_664 4_655 146.69(4)
Fe1 Mn1 Mn2 5_664 13_655 99.462(19)
Fe1 Mn1 Mn2 5_664 16_555 100.49(4)
Fe1 Mn1 Si1 5_664 . 106.27(4)
Fe1 Mn1 Si1 5_664 2_655 59.26(3)
Fe1 Mn1 Si1 5_664 3_655 117.03(5)
Fe1 Mn1 Si1 5_664 4_654 51.08(5)
Fe1 Mn1 Si1 5_664 4_655 150.27(4)
Fe1 Mn1 Fe1 5_665 6_544 147.46(9)
Fe1 Mn1 Fe1 5_665 6_545 58.07(4)
Fe1 Mn1 Fe2 5_665 . 100.49(4)
Fe1 Mn1 Fe2 5_665 4_655 99.462(19)
Fe1 Mn1 Fe2 5_665 13_655 146.69(4)
Fe1 Mn1 Fe2 5_665 16_555 60.70(4)
Fe1 Mn1 Mn2 5_665 . 100.49(4)
Fe1 Mn1 Mn2 5_665 4_655 99.462(19)
Fe1 Mn1 Mn2 5_665 13_655 146.69(4)
Fe1 Mn1 Mn2 5_665 16_555 60.70(4)
Fe1 Mn1 Si1 5_665 . 106.27(4)
Fe1 Mn1 Si1 5_665 2_655 59.26(3)
Fe1 Mn1 Si1 5_665 3_655 117.03(5)
Fe1 Mn1 Si1 5_665 4_654 150.27(4)
Fe1 Mn1 Si1 5_665 4_655 51.08(5)
Fe1 Mn1 Fe1 6_544 6_545 111.83(6)
Fe1 Mn1 Fe2 6_544 . 99.46(4)
Fe1 Mn1 Fe2 6_544 4_655 100.49(3)
Fe1 Mn1 Fe2 6_544 13_655 60.70(4)
Fe1 Mn1 Fe2 6_544 16_555 146.69(6)
Fe1 Mn1 Mn2 6_544 . 99.46(4)
Fe1 Mn1 Mn2 6_544 4_655 100.49(3)
Fe1 Mn1 Mn2 6_544 13_655 60.70(4)
Fe1 Mn1 Mn2 6_544 16_555 146.69(6)
Fe1 Mn1 Si1 6_544 . 106.27(6)
Fe1 Mn1 Si1 6_544 2_655 117.03(4)
Fe1 Mn1 Si1 6_544 3_655 59.26(4)
Fe1 Mn1 Si1 6_544 4_654 51.08(6)
Fe1 Mn1 Si1 6_544 4_655 150.27(4)
Fe1 Mn1 Fe2 6_545 . 146.69(6)
Fe1 Mn1 Fe2 6_545 4_655 60.70(4)
Fe1 Mn1 Fe2 6_545 13_655 100.49(3)
Fe1 Mn1 Fe2 6_545 16_555 99.46(4)
Fe1 Mn1 Mn2 6_545 . 146.69(6)
Fe1 Mn1 Mn2 6_545 4_655 60.70(4)
Fe1 Mn1 Mn2 6_545 13_655 100.49(3)
Fe1 Mn1 Mn2 6_545 16_555 99.46(4)
Fe1 Mn1 Si1 6_545 . 106.27(6)
Fe1 Mn1 Si1 6_545 2_655 117.03(4)
Fe1 Mn1 Si1 6_545 3_655 59.26(4)
Fe1 Mn1 Si1 6_545 4_654 150.27(4)
Fe1 Mn1 Si1 6_545 4_655 51.08(6)
Fe2 Mn1 Fe2 . 4_655 103.64(6)
Fe2 Mn1 Fe2 . 13_655 84.68(4)
Fe2 Mn1 Fe2 . 16_555 47.82(2)
Fe2 Mn1 Mn2 . . 0
Fe2 Mn1 Mn2 . 4_655 103.64(6)
Fe2 Mn1 Mn2 . 13_655 84.68(4)
Fe2 Mn1 Mn2 . 16_555 47.82(2)
Fe2 Mn1 Si1 . . 51.82(3)
Fe2 Mn1 Si1 . 2_655 52.58(4)
Fe2 Mn1 Si1 . 3_655 137.10(9)
Fe2 Mn1 Si1 . 4_654 50.87(4)
Fe2 Mn1 Si1 . 4_655 95.82(7)
Fe2 Mn1 Fe2 4_655 13_655 47.82(2)
Fe2 Mn1 Fe2 4_655 16_555 84.68(4)
Fe2 Mn1 Mn2 4_655 . 103.64(6)
Fe2 Mn1 Mn2 4_655 4_655 0
Fe2 Mn1 Mn2 4_655 13_655 47.82(2)
Fe2 Mn1 Mn2 4_655 16_555 84.68(4)
Fe2 Mn1 Si1 4_655 . 51.82(3)
Fe2 Mn1 Si1 4_655 2_655 137.10(7)
Fe2 Mn1 Si1 4_655 3_655 52.58(7)
Fe2 Mn1 Si1 4_655 4_654 95.82(7)
Fe2 Mn1 Si1 4_655 4_655 50.87(4)
Fe2 Mn1 Fe2 13_655 16_555 103.64(6)
Fe2 Mn1 Mn2 13_655 . 84.68(4)
Fe2 Mn1 Mn2 13_655 4_655 47.82(2)
Fe2 Mn1 Mn2 13_655 13_655 0
Fe2 Mn1 Mn2 13_655 16_555 103.64(6)
Fe2 Mn1 Si1 13_655 . 51.82(3)
Fe2 Mn1 Si1 13_655 2_655 137.10(7)
Fe2 Mn1 Si1 13_655 3_655 52.58(7)
Fe2 Mn1 Si1 13_655 4_654 50.87(4)
Fe2 Mn1 Si1 13_655 4_655 95.82(7)
Fe2 Mn1 Mn2 16_555 . 47.82(2)
Fe2 Mn1 Mn2 16_555 4_655 84.68(4)
Fe2 Mn1 Mn2 16_555 13_655 103.64(6)
Fe2 Mn1 Mn2 16_555 16_555 0
Fe2 Mn1 Si1 16_555 . 51.82(3)
Fe2 Mn1 Si1 16_555 2_655 52.58(4)
Fe2 Mn1 Si1 16_555 3_655 137.10(9)
Fe2 Mn1 Si1 16_555 4_654 95.82(7)
Fe2 Mn1 Si1 16_555 4_655 50.87(4)
Mn2 Mn1 Mn2 . 4_655 103.64(6)
Mn2 Mn1 Mn2 . 13_655 84.68(4)
Mn2 Mn1 Mn2 . 16_555 47.82(2)
Mn2 Mn1 Si1 . . 51.82(3)
Mn2 Mn1 Si1 . 2_655 52.58(4)
Mn2 Mn1 Si1 . 3_655 137.10(9)
Mn2 Mn1 Si1 . 4_654 50.87(4)
Mn2 Mn1 Si1 . 4_655 95.82(7)
Mn2 Mn1 Mn2 4_655 13_655 47.82(2)
Mn2 Mn1 Mn2 4_655 16_555 84.68(4)
Mn2 Mn1 Si1 4_655 . 51.82(3)
Mn2 Mn1 Si1 4_655 2_655 137.10(7)
Mn2 Mn1 Si1 4_655 3_655 52.58(7)
Mn2 Mn1 Si1 4_655 4_654 95.82(7)
Mn2 Mn1 Si1 4_655 4_655 50.87(4)
Mn2 Mn1 Mn2 13_655 16_555 103.64(6)
Mn2 Mn1 Si1 13_655 . 51.82(3)
Mn2 Mn1 Si1 13_655 2_655 137.10(7)
Mn2 Mn1 Si1 13_655 3_655 52.58(7)
Mn2 Mn1 Si1 13_655 4_654 50.87(4)
Mn2 Mn1 Si1 13_655 4_655 95.82(7)
Mn2 Mn1 Si1 16_555 . 51.82(3)
Mn2 Mn1 Si1 16_555 2_655 52.58(4)
Mn2 Mn1 Si1 16_555 3_655 137.10(9)
Mn2 Mn1 Si1 16_555 4_654 95.82(7)
Mn2 Mn1 Si1 16_555 4_655 50.87(4)
Si1 Mn1 Si1 . 2_655 95.80(7)
Si1 Mn1 Si1 . 3_655 95.80(10)
Si1 Mn1 Si1 . 4_654 64.63(7)
Si1 Mn1 Si1 . 4_655 64.63(7)
Si1 Mn1 Si1 2_655 3_655 168.41(13)
Si1 Mn1 Si1 2_655 4_654 92.48(3)
Si1 Mn1 Si1 2_655 4_655 92.48(3)
Si1 Mn1 Si1 3_655 4_654 92.48(4)
Si1 Mn1 Si1 3_655 4_655 92.48(4)
Si1 Mn1 Si1 4_654 4_655 129.26(12)
Mn1 Fe1 Mn1 . 2_645 0
Mn1 Fe1 Mn1 . 3_765 0
Mn1 Fe1 Mn1 . 5_664 0
Mn1 Fe1 Mn1 . 5_665 0
Mn1 Fe1 Mn1 . 6_544 0
Mn1 Fe1 Mn1 . 6_545 0
Mn1 Fe1 Fe1 . 2_645 0
Mn1 Fe1 Fe1 . 3_765 0
Mn1 Fe1 Fe1 . 5_664 0
Mn1 Fe1 Fe1 . 5_665 0
Mn1 Fe1 Fe1 . 6_544 0
Mn1 Fe1 Fe1 . 6_545 0
Mn1 Fe1 Fe2 . . 0
Mn1 Fe1 Fe2 . 4_655 0
Mn1 Fe1 Fe2 . 13_655 0
Mn1 Fe1 Fe2 . 16_555 0
Mn1 Fe1 Mn2 . . 0
Mn1 Fe1 Mn2 . 4_655 0
Mn1 Fe1 Mn2 . 13_655 0
Mn1 Fe1 Mn2 . 16_555 0
Mn1 Fe1 Si1 . . 0
Mn1 Fe1 Si1 . 2_655 0
Mn1 Fe1 Si1 . 3_655 0
Mn1 Fe1 Si1 . 4_654 0
Mn1 Fe1 Si1 . 4_655 0
Mn1 Fe1 Mn1 2_645 3_765 60.00(6)
Mn1 Fe1 Mn1 2_645 5_664 90.00(6)
Mn1 Fe1 Mn1 2_645 5_665 90.00(6)
Mn1 Fe1 Mn1 2_645 6_544 60.97(5)
Mn1 Fe1 Mn1 2_645 6_545 60.97(5)
Mn1 Fe1 Fe1 2_645 2_645 0
Mn1 Fe1 Fe1 2_645 3_765 60.00(6)
Mn1 Fe1 Fe1 2_645 5_664 90.00(6)
Mn1 Fe1 Fe1 2_645 5_665 90.00(6)
Mn1 Fe1 Fe1 2_645 6_544 60.97(5)
Mn1 Fe1 Fe1 2_645 6_545 60.97(5)
Mn1 Fe1 Fe2 2_645 . 150.70(4)
Mn1 Fe1 Fe2 2_645 4_655 101.45(2)
Mn1 Fe1 Fe2 2_645 13_655 101.45(2)
Mn1 Fe1 Fe2 2_645 16_555 150.70(4)
Mn1 Fe1 Mn2 2_645 . 150.70(4)
Mn1 Fe1 Mn2 2_645 4_655 101.45(2)
Mn1 Fe1 Mn2 2_645 13_655 101.45(2)
Mn1 Fe1 Mn2 2_645 16_555 150.70(4)
Mn1 Fe1 Si1 2_645 . 150.00(3)
Mn1 Fe1 Si1 2_645 2_655 114.20(8)
Mn1 Fe1 Si1 2_645 3_655 54.20(9)
Mn1 Fe1 Si1 2_645 4_654 111.78(6)
Mn1 Fe1 Si1 2_645 4_655 111.78(6)
Mn1 Fe1 Mn1 3_765 5_664 60.97(3)
Mn1 Fe1 Mn1 3_765 5_665 60.97(3)
Mn1 Fe1 Mn1 3_765 6_544 90.00(6)
Mn1 Fe1 Mn1 3_765 6_545 90.00(6)
Mn1 Fe1 Fe1 3_765 2_645 60.00(6)
Mn1 Fe1 Fe1 3_765 3_765 0
Mn1 Fe1 Fe1 3_765 5_664 60.97(3)
Mn1 Fe1 Fe1 3_765 5_665 60.97(3)
Mn1 Fe1 Fe1 3_765 6_544 90.00(6)
Mn1 Fe1 Fe1 3_765 6_545 90.00(6)
Mn1 Fe1 Fe2 3_765 . 101.45(4)
Mn1 Fe1 Fe2 3_765 4_655 150.70(4)
Mn1 Fe1 Fe2 3_765 13_655 150.70(4)
Mn1 Fe1 Fe2 3_765 16_555 101.45(4)
Mn1 Fe1 Mn2 3_765 . 101.45(4)
Mn1 Fe1 Mn2 3_765 4_655 150.70(4)
Mn1 Fe1 Mn2 3_765 13_655 150.70(4)
Mn1 Fe1 Mn2 3_765 16_555 101.45(4)
Mn1 Fe1 Si1 3_765 . 150.00(5)
Mn1 Fe1 Si1 3_765 2_655 54.20(7)
Mn1 Fe1 Si1 3_765 3_655 114.20(12)
Mn1 Fe1 Si1 3_765 4_654 111.78(6)
Mn1 Fe1 Si1 3_765 4_655 111.78(6)
Mn1 Fe1 Mn1 5_664 5_665 111.83(4)
Mn1 Fe1 Mn1 5_664 6_544 58.07(4)
Mn1 Fe1 Mn1 5_664 6_545 147.46(9)
Mn1 Fe1 Fe1 5_664 2_645 90.00(6)
Mn1 Fe1 Fe1 5_664 3_765 60.97(3)
Mn1 Fe1 Fe1 5_664 5_664 0
Mn1 Fe1 Fe1 5_664 5_665 111.83(4)
Mn1 Fe1 Fe1 5_664 6_544 58.07(4)
Mn1 Fe1 Fe1 5_664 6_545 147.46(9)
Mn1 Fe1 Fe2 5_664 . 60.70(4)
Mn1 Fe1 Fe2 5_664 4_655 146.69(4)
Mn1 Fe1 Fe2 5_664 13_655 99.462(19)
Mn1 Fe1 Fe2 5_664 16_555 100.49(4)
Mn1 Fe1 Mn2 5_664 . 60.70(4)
Mn1 Fe1 Mn2 5_664 4_655 146.69(4)
Mn1 Fe1 Mn2 5_664 13_655 99.462(19)
Mn1 Fe1 Mn2 5_664 16_555 100.49(4)
Mn1 Fe1 Si1 5_664 . 106.27(4)
Mn1 Fe1 Si1 5_664 2_655 59.26(3)
Mn1 Fe1 Si1 5_664 3_655 117.03(5)
Mn1 Fe1 Si1 5_664 4_654 51.08(5)
Mn1 Fe1 Si1 5_664 4_655 150.27(4)
Mn1 Fe1 Mn1 5_665 6_544 147.46(9)
Mn1 Fe1 Mn1 5_665 6_545 58.07(4)
Mn1 Fe1 Fe1 5_665 2_645 90.00(6)
Mn1 Fe1 Fe1 5_665 3_765 60.97(3)
Mn1 Fe1 Fe1 5_665 5_664 111.83(4)
Mn1 Fe1 Fe1 5_665 5_665 0
Mn1 Fe1 Fe1 5_665 6_544 147.46(9)
Mn1 Fe1 Fe1 5_665 6_545 58.07(4)
Mn1 Fe1 Fe2 5_665 . 100.49(4)
Mn1 Fe1 Fe2 5_665 4_655 99.462(19)
Mn1 Fe1 Fe2 5_665 13_655 146.69(4)
Mn1 Fe1 Fe2 5_665 16_555 60.70(4)
Mn1 Fe1 Mn2 5_665 . 100.49(4)
Mn1 Fe1 Mn2 5_665 4_655 99.462(19)
Mn1 Fe1 Mn2 5_665 13_655 146.69(4)
Mn1 Fe1 Mn2 5_665 16_555 60.70(4)
Mn1 Fe1 Si1 5_665 . 106.27(4)
Mn1 Fe1 Si1 5_665 2_655 59.26(3)
Mn1 Fe1 Si1 5_665 3_655 117.03(5)
Mn1 Fe1 Si1 5_665 4_654 150.27(4)
Mn1 Fe1 Si1 5_665 4_655 51.08(5)
Mn1 Fe1 Mn1 6_544 6_545 111.83(6)
Mn1 Fe1 Fe1 6_544 2_645 60.97(5)
Mn1 Fe1 Fe1 6_544 3_765 90.00(6)
Mn1 Fe1 Fe1 6_544 5_664 58.07(4)
Mn1 Fe1 Fe1 6_544 5_665 147.46(9)
Mn1 Fe1 Fe1 6_544 6_544 0
Mn1 Fe1 Fe1 6_544 6_545 111.83(6)
Mn1 Fe1 Fe2 6_544 . 99.46(4)
Mn1 Fe1 Fe2 6_544 4_655 100.49(3)
Mn1 Fe1 Fe2 6_544 13_655 60.70(4)
Mn1 Fe1 Fe2 6_544 16_555 146.69(6)
Mn1 Fe1 Mn2 6_544 . 99.46(4)
Mn1 Fe1 Mn2 6_544 4_655 100.49(3)
Mn1 Fe1 Mn2 6_544 13_655 60.70(4)
Mn1 Fe1 Mn2 6_544 16_555 146.69(6)
Mn1 Fe1 Si1 6_544 . 106.27(6)
Mn1 Fe1 Si1 6_544 2_655 117.03(4)
Mn1 Fe1 Si1 6_544 3_655 59.26(4)
Mn1 Fe1 Si1 6_544 4_654 51.08(6)
Mn1 Fe1 Si1 6_544 4_655 150.27(4)
Mn1 Fe1 Fe1 6_545 2_645 60.97(5)
Mn1 Fe1 Fe1 6_545 3_765 90.00(6)
Mn1 Fe1 Fe1 6_545 5_664 147.46(9)
Mn1 Fe1 Fe1 6_545 5_665 58.07(4)
Mn1 Fe1 Fe1 6_545 6_544 111.83(6)
Mn1 Fe1 Fe1 6_545 6_545 0
Mn1 Fe1 Fe2 6_545 . 146.69(6)
Mn1 Fe1 Fe2 6_545 4_655 60.70(4)
Mn1 Fe1 Fe2 6_545 13_655 100.49(3)
Mn1 Fe1 Fe2 6_545 16_555 99.46(4)
Mn1 Fe1 Mn2 6_545 . 146.69(6)
Mn1 Fe1 Mn2 6_545 4_655 60.70(4)
Mn1 Fe1 Mn2 6_545 13_655 100.49(3)
Mn1 Fe1 Mn2 6_545 16_555 99.46(4)
Mn1 Fe1 Si1 6_545 . 106.27(6)
Mn1 Fe1 Si1 6_545 2_655 117.03(4)
Mn1 Fe1 Si1 6_545 3_655 59.26(4)
Mn1 Fe1 Si1 6_545 4_654 150.27(4)
Mn1 Fe1 Si1 6_545 4_655 51.08(6)
Fe1 Fe1 Fe1 2_645 3_765 60.00(6)
Fe1 Fe1 Fe1 2_645 5_664 90.00(6)
Fe1 Fe1 Fe1 2_645 5_665 90.00(6)
Fe1 Fe1 Fe1 2_645 6_544 60.97(5)
Fe1 Fe1 Fe1 2_645 6_545 60.97(5)
Fe1 Fe1 Fe2 2_645 . 150.70(4)
Fe1 Fe1 Fe2 2_645 4_655 101.45(2)
Fe1 Fe1 Fe2 2_645 13_655 101.45(2)
Fe1 Fe1 Fe2 2_645 16_555 150.70(4)
Fe1 Fe1 Mn2 2_645 . 150.70(4)
Fe1 Fe1 Mn2 2_645 4_655 101.45(2)
Fe1 Fe1 Mn2 2_645 13_655 101.45(2)
Fe1 Fe1 Mn2 2_645 16_555 150.70(4)
Fe1 Fe1 Si1 2_645 . 150.00(3)
Fe1 Fe1 Si1 2_645 2_655 114.20(8)
Fe1 Fe1 Si1 2_645 3_655 54.20(9)
Fe1 Fe1 Si1 2_645 4_654 111.78(6)
Fe1 Fe1 Si1 2_645 4_655 111.78(6)
Fe1 Fe1 Fe1 3_765 5_664 60.97(3)
Fe1 Fe1 Fe1 3_765 5_665 60.97(3)
Fe1 Fe1 Fe1 3_765 6_544 90.00(6)
Fe1 Fe1 Fe1 3_765 6_545 90.00(6)
Fe1 Fe1 Fe2 3_765 . 101.45(4)
Fe1 Fe1 Fe2 3_765 4_655 150.70(4)
Fe1 Fe1 Fe2 3_765 13_655 150.70(4)
Fe1 Fe1 Fe2 3_765 16_555 101.45(4)
Fe1 Fe1 Mn2 3_765 . 101.45(4)
Fe1 Fe1 Mn2 3_765 4_655 150.70(4)
Fe1 Fe1 Mn2 3_765 13_655 150.70(4)
Fe1 Fe1 Mn2 3_765 16_555 101.45(4)
Fe1 Fe1 Si1 3_765 . 150.00(5)
Fe1 Fe1 Si1 3_765 2_655 54.20(7)
Fe1 Fe1 Si1 3_765 3_655 114.20(12)
Fe1 Fe1 Si1 3_765 4_654 111.78(6)
Fe1 Fe1 Si1 3_765 4_655 111.78(6)
Fe1 Fe1 Fe1 5_664 5_665 111.83(4)
Fe1 Fe1 Fe1 5_664 6_544 58.07(4)
Fe1 Fe1 Fe1 5_664 6_545 147.46(9)
Fe1 Fe1 Fe2 5_664 . 60.70(4)
Fe1 Fe1 Fe2 5_664 4_655 146.69(4)
Fe1 Fe1 Fe2 5_664 13_655 99.462(19)
Fe1 Fe1 Fe2 5_664 16_555 100.49(4)
Fe1 Fe1 Mn2 5_664 . 60.70(4)
Fe1 Fe1 Mn2 5_664 4_655 146.69(4)
Fe1 Fe1 Mn2 5_664 13_655 99.462(19)
Fe1 Fe1 Mn2 5_664 16_555 100.49(4)
Fe1 Fe1 Si1 5_664 . 106.27(4)
Fe1 Fe1 Si1 5_664 2_655 59.26(3)
Fe1 Fe1 Si1 5_664 3_655 117.03(5)
Fe1 Fe1 Si1 5_664 4_654 51.08(5)
Fe1 Fe1 Si1 5_664 4_655 150.27(4)
Fe1 Fe1 Fe1 5_665 6_544 147.46(9)
Fe1 Fe1 Fe1 5_665 6_545 58.07(4)
Fe1 Fe1 Fe2 5_665 . 100.49(4)
Fe1 Fe1 Fe2 5_665 4_655 99.462(19)
Fe1 Fe1 Fe2 5_665 13_655 146.69(4)
Fe1 Fe1 Fe2 5_665 16_555 60.70(4)
Fe1 Fe1 Mn2 5_665 . 100.49(4)
Fe1 Fe1 Mn2 5_665 4_655 99.462(19)
Fe1 Fe1 Mn2 5_665 13_655 146.69(4)
Fe1 Fe1 Mn2 5_665 16_555 60.70(4)
Fe1 Fe1 Si1 5_665 . 106.27(4)
Fe1 Fe1 Si1 5_665 2_655 59.26(3)
Fe1 Fe1 Si1 5_665 3_655 117.03(5)
Fe1 Fe1 Si1 5_665 4_654 150.27(4)
Fe1 Fe1 Si1 5_665 4_655 51.08(5)
Fe1 Fe1 Fe1 6_544 6_545 111.83(6)
Fe1 Fe1 Fe2 6_544 . 99.46(4)
Fe1 Fe1 Fe2 6_544 4_655 100.49(3)
Fe1 Fe1 Fe2 6_544 13_655 60.70(4)
Fe1 Fe1 Fe2 6_544 16_555 146.69(6)
Fe1 Fe1 Mn2 6_544 . 99.46(4)
Fe1 Fe1 Mn2 6_544 4_655 100.49(3)
Fe1 Fe1 Mn2 6_544 13_655 60.70(4)
Fe1 Fe1 Mn2 6_544 16_555 146.69(6)
Fe1 Fe1 Si1 6_544 . 106.27(6)
Fe1 Fe1 Si1 6_544 2_655 117.03(4)
Fe1 Fe1 Si1 6_544 3_655 59.26(4)
Fe1 Fe1 Si1 6_544 4_654 51.08(6)
Fe1 Fe1 Si1 6_544 4_655 150.27(4)
Fe1 Fe1 Fe2 6_545 . 146.69(6)
Fe1 Fe1 Fe2 6_545 4_655 60.70(4)
Fe1 Fe1 Fe2 6_545 13_655 100.49(3)
Fe1 Fe1 Fe2 6_545 16_555 99.46(4)
Fe1 Fe1 Mn2 6_545 . 146.69(6)
Fe1 Fe1 Mn2 6_545 4_655 60.70(4)
Fe1 Fe1 Mn2 6_545 13_655 100.49(3)
Fe1 Fe1 Mn2 6_545 16_555 99.46(4)
Fe1 Fe1 Si1 6_545 . 106.27(6)
Fe1 Fe1 Si1 6_545 2_655 117.03(4)
Fe1 Fe1 Si1 6_545 3_655 59.26(4)
Fe1 Fe1 Si1 6_545 4_654 150.27(4)
Fe1 Fe1 Si1 6_545 4_655 51.08(6)
Fe2 Fe1 Fe2 . 4_655 103.64(6)
Fe2 Fe1 Fe2 . 13_655 84.68(4)
Fe2 Fe1 Fe2 . 16_555 47.82(2)
Fe2 Fe1 Mn2 . . 0
Fe2 Fe1 Mn2 . 4_655 103.64(6)
Fe2 Fe1 Mn2 . 13_655 84.68(4)
Fe2 Fe1 Mn2 . 16_555 47.82(2)
Fe2 Fe1 Si1 . . 51.82(3)
Fe2 Fe1 Si1 . 2_655 52.58(4)
Fe2 Fe1 Si1 . 3_655 137.10(9)
Fe2 Fe1 Si1 . 4_654 50.87(4)
Fe2 Fe1 Si1 . 4_655 95.82(7)
Fe2 Fe1 Fe2 4_655 13_655 47.82(2)
Fe2 Fe1 Fe2 4_655 16_555 84.68(4)
Fe2 Fe1 Mn2 4_655 . 103.64(6)
Fe2 Fe1 Mn2 4_655 4_655 0
Fe2 Fe1 Mn2 4_655 13_655 47.82(2)
Fe2 Fe1 Mn2 4_655 16_555 84.68(4)
Fe2 Fe1 Si1 4_655 . 51.82(3)
Fe2 Fe1 Si1 4_655 2_655 137.10(7)
Fe2 Fe1 Si1 4_655 3_655 52.58(7)
Fe2 Fe1 Si1 4_655 4_654 95.82(7)
Fe2 Fe1 Si1 4_655 4_655 50.87(4)
Fe2 Fe1 Fe2 13_655 16_555 103.64(6)
Fe2 Fe1 Mn2 13_655 . 84.68(4)
Fe2 Fe1 Mn2 13_655 4_655 47.82(2)
Fe2 Fe1 Mn2 13_655 13_655 0
Fe2 Fe1 Mn2 13_655 16_555 103.64(6)
Fe2 Fe1 Si1 13_655 . 51.82(3)
Fe2 Fe1 Si1 13_655 2_655 137.10(7)
Fe2 Fe1 Si1 13_655 3_655 52.58(7)
Fe2 Fe1 Si1 13_655 4_654 50.87(4)
Fe2 Fe1 Si1 13_655 4_655 95.82(7)
Fe2 Fe1 Mn2 16_555 . 47.82(2)
Fe2 Fe1 Mn2 16_555 4_655 84.68(4)
Fe2 Fe1 Mn2 16_555 13_655 103.64(6)
Fe2 Fe1 Mn2 16_555 16_555 0
Fe2 Fe1 Si1 16_555 . 51.82(3)
Fe2 Fe1 Si1 16_555 2_655 52.58(4)
Fe2 Fe1 Si1 16_555 3_655 137.10(9)
Fe2 Fe1 Si1 16_555 4_654 95.82(7)
Fe2 Fe1 Si1 16_555 4_655 50.87(4)
Mn2 Fe1 Mn2 . 4_655 103.64(6)
Mn2 Fe1 Mn2 . 13_655 84.68(4)
Mn2 Fe1 Mn2 . 16_555 47.82(2)
Mn2 Fe1 Si1 . . 51.82(3)
Mn2 Fe1 Si1 . 2_655 52.58(4)
Mn2 Fe1 Si1 . 3_655 137.10(9)
Mn2 Fe1 Si1 . 4_654 50.87(4)
Mn2 Fe1 Si1 . 4_655 95.82(7)
Mn2 Fe1 Mn2 4_655 13_655 47.82(2)
Mn2 Fe1 Mn2 4_655 16_555 84.68(4)
Mn2 Fe1 Si1 4_655 . 51.82(3)
Mn2 Fe1 Si1 4_655 2_655 137.10(7)
Mn2 Fe1 Si1 4_655 3_655 52.58(7)
Mn2 Fe1 Si1 4_655 4_654 95.82(7)
Mn2 Fe1 Si1 4_655 4_655 50.87(4)
Mn2 Fe1 Mn2 13_655 16_555 103.64(6)
Mn2 Fe1 Si1 13_655 . 51.82(3)
Mn2 Fe1 Si1 13_655 2_655 137.10(7)
Mn2 Fe1 Si1 13_655 3_655 52.58(7)
Mn2 Fe1 Si1 13_655 4_654 50.87(4)
Mn2 Fe1 Si1 13_655 4_655 95.82(7)
Mn2 Fe1 Si1 16_555 . 51.82(3)
Mn2 Fe1 Si1 16_555 2_655 52.58(4)
Mn2 Fe1 Si1 16_555 3_655 137.10(9)
Mn2 Fe1 Si1 16_555 4_654 95.82(7)
Mn2 Fe1 Si1 16_555 4_655 50.87(4)
Si1 Fe1 Si1 . 2_655 95.80(7)
Si1 Fe1 Si1 . 3_655 95.80(10)
Si1 Fe1 Si1 . 4_654 64.63(7)
Si1 Fe1 Si1 . 4_655 64.63(7)
Si1 Fe1 Si1 2_655 3_655 168.41(13)
Si1 Fe1 Si1 2_655 4_654 92.48(3)
Si1 Fe1 Si1 2_655 4_655 92.48(3)
Si1 Fe1 Si1 3_655 4_654 92.48(4)
Si1 Fe1 Si1 3_655 4_655 92.48(4)
Si1 Fe1 Si1 4_654 4_655 129.26(12)
Mn1 Fe2 Mn1 . 2_655 104.69(3)
Mn1 Fe2 Mn1 . 3_665 104.69(5)
Mn1 Fe2 Mn1 . 4_654 95.32(3)
Mn1 Fe2 Mn1 . 5_664 58.60(4)
Mn1 Fe2 Mn1 . 6_554 157.10(5)
Mn1 Fe2 Fe1 . . 0
Mn1 Fe2 Fe1 . 2_655 104.69(3)
Mn1 Fe2 Fe1 . 3_665 104.69(5)
Mn1 Fe2 Fe1 . 4_654 95.32(3)
Mn1 Fe2 Fe1 . 5_664 58.60(4)
Mn1 Fe2 Fe1 . 6_554 157.10(5)
Mn1 Fe2 Fe2 . 16_554 113.910(11)
Mn1 Fe2 Fe2 . 16_555 66.090(11)
Mn1 Fe2 Mn2 . . 0
Mn1 Fe2 Mn2 . 16_554 113.910(11)
Mn1 Fe2 Mn2 . 16_555 66.090(11)
Mn1 Fe2 Si1 . . 54.74(8)
Mn1 Fe2 Si1 . 2_655 51.85(7)
Mn1 Fe2 Si1 . 3_665 126.45(5)
Mn1 Fe2 Si1 . 4_654 58.06(4)
Mn1 Fe2 Si1 . 5_664 106.95(7)
Mn1 Fe2 Si1 . 6_554 146.97(6)
Mn1 Fe2 Mn1 2_655 3_665 104.69(3)
Mn1 Fe2 Mn1 2_655 4_654 157.09(4)
Mn1 Fe2 Mn1 2_655 5_664 95.32(3)
Mn1 Fe2 Mn1 2_655 6_554 58.60(3)
Mn1 Fe2 Fe1 2_655 . 104.69(3)
Mn1 Fe2 Fe1 2_655 2_655 0
Mn1 Fe2 Fe1 2_655 3_665 104.69(3)
Mn1 Fe2 Fe1 2_655 4_654 157.09(4)
Mn1 Fe2 Fe1 2_655 5_664 95.32(3)
Mn1 Fe2 Fe1 2_655 6_554 58.60(3)
Mn1 Fe2 Fe2 2_655 16_554 113.910(11)
Mn1 Fe2 Fe2 2_655 16_555 66.090(11)
Mn1 Fe2 Mn2 2_655 . 0
Mn1 Fe2 Mn2 2_655 16_554 113.910(11)
Mn1 Fe2 Mn2 2_655 16_555 66.090(11)
Mn1 Fe2 Si1 2_655 . 126.448(15)
Mn1 Fe2 Si1 2_655 2_655 54.74(8)
Mn1 Fe2 Si1 2_655 3_665 51.85(7)
Mn1 Fe2 Si1 2_655 4_654 146.97(8)
Mn1 Fe2 Si1 2_655 5_664 58.06(4)
Mn1 Fe2 Si1 2_655 6_554 106.95(7)
Mn1 Fe2 Mn1 3_665 4_654 58.60(3)
Mn1 Fe2 Mn1 3_665 5_664 157.10(5)
Mn1 Fe2 Mn1 3_665 6_554 95.32(5)
Mn1 Fe2 Fe1 3_665 . 104.69(5)
Mn1 Fe2 Fe1 3_665 2_655 104.69(3)
Mn1 Fe2 Fe1 3_665 3_665 0
Mn1 Fe2 Fe1 3_665 4_654 58.60(3)
Mn1 Fe2 Fe1 3_665 5_664 157.10(5)
Mn1 Fe2 Fe1 3_665 6_554 95.32(5)
Mn1 Fe2 Fe2 3_665 16_554 113.910(16)
Mn1 Fe2 Fe2 3_665 16_555 66.090(16)
Mn1 Fe2 Mn2 3_665 . 0
Mn1 Fe2 Mn2 3_665 16_554 113.910(16)
Mn1 Fe2 Mn2 3_665 16_555 66.090(16)
Mn1 Fe2 Si1 3_665 . 51.85(8)
Mn1 Fe2 Si1 3_665 2_655 126.45(2)
Mn1 Fe2 Si1 3_665 3_665 54.74(7)
Mn1 Fe2 Si1 3_665 4_654 106.95(7)
Mn1 Fe2 Si1 3_665 5_664 146.97(8)
Mn1 Fe2 Si1 3_665 6_554 58.06(5)
Mn1 Fe2 Mn1 4_654 5_664 104.69(3)
Mn1 Fe2 Mn1 4_654 6_554 104.69(3)
Mn1 Fe2 Fe1 4_654 . 95.32(3)
Mn1 Fe2 Fe1 4_654 2_655 157.09(4)
Mn1 Fe2 Fe1 4_654 3_665 58.60(3)
Mn1 Fe2 Fe1 4_654 4_654 0
Mn1 Fe2 Fe1 4_654 5_664 104.69(3)
Mn1 Fe2 Fe1 4_654 6_554 104.69(3)
Mn1 Fe2 Fe2 4_654 16_554 66.090(11)
Mn1 Fe2 Fe2 4_654 16_555 113.910(11)
Mn1 Fe2 Mn2 4_654 . 0
Mn1 Fe2 Mn2 4_654 16_554 66.090(11)
Mn1 Fe2 Mn2 4_654 16_555 113.910(11)
Mn1 Fe2 Si1 4_654 . 58.06(4)
Mn1 Fe2 Si1 4_654 2_655 146.97(8)
Mn1 Fe2 Si1 4_654 3_665 106.95(7)
Mn1 Fe2 Si1 4_654 4_654 54.74(8)
Mn1 Fe2 Si1 4_654 5_664 126.448(15)
Mn1 Fe2 Si1 4_654 6_554 51.85(7)
Mn1 Fe2 Mn1 5_664 6_554 104.69(5)
Mn1 Fe2 Fe1 5_664 . 58.60(4)
Mn1 Fe2 Fe1 5_664 2_655 95.32(3)
Mn1 Fe2 Fe1 5_664 3_665 157.10(5)
Mn1 Fe2 Fe1 5_664 4_654 104.69(3)
Mn1 Fe2 Fe1 5_664 5_664 0
Mn1 Fe2 Fe1 5_664 6_554 104.69(5)
Mn1 Fe2 Fe2 5_664 16_554 66.090(11)
Mn1 Fe2 Fe2 5_664 16_555 113.910(11)
Mn1 Fe2 Mn2 5_664 . 0
Mn1 Fe2 Mn2 5_664 16_554 66.090(11)
Mn1 Fe2 Mn2 5_664 16_555 113.910(11)
Mn1 Fe2 Si1 5_664 . 106.95(7)
Mn1 Fe2 Si1 5_664 2_655 58.06(4)
Mn1 Fe2 Si1 5_664 3_665 146.97(6)
Mn1 Fe2 Si1 5_664 4_654 51.85(7)
Mn1 Fe2 Si1 5_664 5_664 54.74(8)
Mn1 Fe2 Si1 5_664 6_554 126.45(5)
Mn1 Fe2 Fe1 6_554 . 157.10(5)
Mn1 Fe2 Fe1 6_554 2_655 58.60(3)
Mn1 Fe2 Fe1 6_554 3_665 95.32(5)
Mn1 Fe2 Fe1 6_554 4_654 104.69(3)
Mn1 Fe2 Fe1 6_554 5_664 104.69(5)
Mn1 Fe2 Fe1 6_554 6_554 0
Mn1 Fe2 Fe2 6_554 16_554 66.090(16)
Mn1 Fe2 Fe2 6_554 16_555 113.910(16)
Mn1 Fe2 Mn2 6_554 . 0
Mn1 Fe2 Mn2 6_554 16_554 66.090(16)
Mn1 Fe2 Mn2 6_554 16_555 113.910(16)
Mn1 Fe2 Si1 6_554 . 146.97(8)
Mn1 Fe2 Si1 6_554 2_655 106.95(7)
Mn1 Fe2 Si1 6_554 3_665 58.06(5)
Mn1 Fe2 Si1 6_554 4_654 126.45(2)
Mn1 Fe2 Si1 6_554 5_664 51.85(8)
Mn1 Fe2 Si1 6_554 6_554 54.74(7)
Fe1 Fe2 Fe1 . 2_655 104.69(3)
Fe1 Fe2 Fe1 . 3_665 104.69(5)
Fe1 Fe2 Fe1 . 4_654 95.32(3)
Fe1 Fe2 Fe1 . 5_664 58.60(4)
Fe1 Fe2 Fe1 . 6_554 157.10(5)
Fe1 Fe2 Fe2 . 16_554 113.910(11)
Fe1 Fe2 Fe2 . 16_555 66.090(11)
Fe1 Fe2 Mn2 . . 0
Fe1 Fe2 Mn2 . 16_554 113.910(11)
Fe1 Fe2 Mn2 . 16_555 66.090(11)
Fe1 Fe2 Si1 . . 54.74(8)
Fe1 Fe2 Si1 . 2_655 51.85(7)
Fe1 Fe2 Si1 . 3_665 126.45(5)
Fe1 Fe2 Si1 . 4_654 58.06(4)
Fe1 Fe2 Si1 . 5_664 106.95(7)
Fe1 Fe2 Si1 . 6_554 146.97(6)
Fe1 Fe2 Fe1 2_655 3_665 104.69(3)
Fe1 Fe2 Fe1 2_655 4_654 157.09(4)
Fe1 Fe2 Fe1 2_655 5_664 95.32(3)
Fe1 Fe2 Fe1 2_655 6_554 58.60(3)
Fe1 Fe2 Fe2 2_655 16_554 113.910(11)
Fe1 Fe2 Fe2 2_655 16_555 66.090(11)
Fe1 Fe2 Mn2 2_655 . 0
Fe1 Fe2 Mn2 2_655 16_554 113.910(11)
Fe1 Fe2 Mn2 2_655 16_555 66.090(11)
Fe1 Fe2 Si1 2_655 . 126.448(15)
Fe1 Fe2 Si1 2_655 2_655 54.74(8)
Fe1 Fe2 Si1 2_655 3_665 51.85(7)
Fe1 Fe2 Si1 2_655 4_654 146.97(8)
Fe1 Fe2 Si1 2_655 5_664 58.06(4)
Fe1 Fe2 Si1 2_655 6_554 106.95(7)
Fe1 Fe2 Fe1 3_665 4_654 58.60(3)
Fe1 Fe2 Fe1 3_665 5_664 157.10(5)
Fe1 Fe2 Fe1 3_665 6_554 95.32(5)
Fe1 Fe2 Fe2 3_665 16_554 113.910(16)
Fe1 Fe2 Fe2 3_665 16_555 66.090(16)
Fe1 Fe2 Mn2 3_665 . 0
Fe1 Fe2 Mn2 3_665 16_554 113.910(16)
Fe1 Fe2 Mn2 3_665 16_555 66.090(16)
Fe1 Fe2 Si1 3_665 . 51.85(8)
Fe1 Fe2 Si1 3_665 2_655 126.45(2)
Fe1 Fe2 Si1 3_665 3_665 54.74(7)
Fe1 Fe2 Si1 3_665 4_654 106.95(7)
Fe1 Fe2 Si1 3_665 5_664 146.97(8)
Fe1 Fe2 Si1 3_665 6_554 58.06(5)
Fe1 Fe2 Fe1 4_654 5_664 104.69(3)
Fe1 Fe2 Fe1 4_654 6_554 104.69(3)
Fe1 Fe2 Fe2 4_654 16_554 66.090(11)
Fe1 Fe2 Fe2 4_654 16_555 113.910(11)
Fe1 Fe2 Mn2 4_654 . 0
Fe1 Fe2 Mn2 4_654 16_554 66.090(11)
Fe1 Fe2 Mn2 4_654 16_555 113.910(11)
Fe1 Fe2 Si1 4_654 . 58.06(4)
Fe1 Fe2 Si1 4_654 2_655 146.97(8)
Fe1 Fe2 Si1 4_654 3_665 106.95(7)
Fe1 Fe2 Si1 4_654 4_654 54.74(8)
Fe1 Fe2 Si1 4_654 5_664 126.448(15)
Fe1 Fe2 Si1 4_654 6_554 51.85(7)
Fe1 Fe2 Fe1 5_664 6_554 104.69(5)
Fe1 Fe2 Fe2 5_664 16_554 66.090(11)
Fe1 Fe2 Fe2 5_664 16_555 113.910(11)
Fe1 Fe2 Mn2 5_664 . 0
Fe1 Fe2 Mn2 5_664 16_554 66.090(11)
Fe1 Fe2 Mn2 5_664 16_555 113.910(11)
Fe1 Fe2 Si1 5_664 . 106.95(7)
Fe1 Fe2 Si1 5_664 2_655 58.06(4)
Fe1 Fe2 Si1 5_664 3_665 146.97(6)
Fe1 Fe2 Si1 5_664 4_654 51.85(7)
Fe1 Fe2 Si1 5_664 5_664 54.74(8)
Fe1 Fe2 Si1 5_664 6_554 126.45(5)
Fe1 Fe2 Fe2 6_554 16_554 66.090(16)
Fe1 Fe2 Fe2 6_554 16_555 113.910(16)
Fe1 Fe2 Mn2 6_554 . 0
Fe1 Fe2 Mn2 6_554 16_554 66.090(16)
Fe1 Fe2 Mn2 6_554 16_555 113.910(16)
Fe1 Fe2 Si1 6_554 . 146.97(8)
Fe1 Fe2 Si1 6_554 2_655 106.95(7)
Fe1 Fe2 Si1 6_554 3_665 58.06(5)
Fe1 Fe2 Si1 6_554 4_654 126.45(2)
Fe1 Fe2 Si1 6_554 5_664 51.85(8)
Fe1 Fe2 Si1 6_554 6_554 54.74(7)
Fe2 Fe2 Fe2 16_554 16_555 180
Fe2 Fe2 Mn2 16_554 . 0
Fe2 Fe2 Mn2 16_554 16_554 0
Fe2 Fe2 Mn2 16_554 16_555 180
Fe2 Fe2 Si1 16_554 . 119.618(13)
Fe2 Fe2 Si1 16_554 2_655 119.618(13)
Fe2 Fe2 Si1 16_554 3_665 119.62(4)
Fe2 Fe2 Si1 16_554 4_654 60.382(13)
Fe2 Fe2 Si1 16_554 5_664 60.382(13)
Fe2 Fe2 Si1 16_554 6_554 60.38(4)
Fe2 Fe2 Mn2 16_555 . 0
Fe2 Fe2 Mn2 16_555 16_554 180
Fe2 Fe2 Mn2 16_555 16_555 0
Fe2 Fe2 Si1 16_555 . 60.382(13)
Fe2 Fe2 Si1 16_555 2_655 60.382(13)
Fe2 Fe2 Si1 16_555 3_665 60.38(4)
Fe2 Fe2 Si1 16_555 4_654 119.618(13)
Fe2 Fe2 Si1 16_555 5_664 119.618(13)
Fe2 Fe2 Si1 16_555 6_554 119.62(4)
Mn2 Fe2 Mn2 . 16_554 0
Mn2 Fe2 Mn2 . 16_555 0
Mn2 Fe2 Si1 . . 0
Mn2 Fe2 Si1 . 2_655 0
Mn2 Fe2 Si1 . 3_665 0
Mn2 Fe2 Si1 . 4_654 0
Mn2 Fe2 Si1 . 5_664 0
Mn2 Fe2 Si1 . 6_554 0
Mn2 Fe2 Mn2 16_554 16_555 180
Mn2 Fe2 Si1 16_554 . 119.618(13)
Mn2 Fe2 Si1 16_554 2_655 119.618(13)
Mn2 Fe2 Si1 16_554 3_665 119.62(4)
Mn2 Fe2 Si1 16_554 4_654 60.382(13)
Mn2 Fe2 Si1 16_554 5_664 60.382(13)
Mn2 Fe2 Si1 16_554 6_554 60.38(4)
Mn2 Fe2 Si1 16_555 . 60.382(13)
Mn2 Fe2 Si1 16_555 2_655 60.382(13)
Mn2 Fe2 Si1 16_555 3_665 60.38(4)
Mn2 Fe2 Si1 16_555 4_654 119.618(13)
Mn2 Fe2 Si1 16_555 5_664 119.618(13)
Mn2 Fe2 Si1 16_555 6_554 119.62(4)
Si1 Fe2 Si1 . 2_655 97.68(8)
Si1 Fe2 Si1 . 3_665 97.68(6)
Si1 Fe2 Si1 . 4_654 69.57(4)
Si1 Fe2 Si1 . 5_664 161.14(10)
Si1 Fe2 Si1 . 6_554 97.79(8)
Si1 Fe2 Si1 2_655 3_665 97.68(9)
Si1 Fe2 Si1 2_655 4_654 97.79(10)
Si1 Fe2 Si1 2_655 5_664 69.57(4)
Si1 Fe2 Si1 2_655 6_554 161.14(9)
Si1 Fe2 Si1 3_665 4_654 161.14(9)
Si1 Fe2 Si1 3_665 5_664 97.79(8)
Si1 Fe2 Si1 3_665 6_554 69.57(8)
Si1 Fe2 Si1 4_654 5_664 97.68(8)
Si1 Fe2 Si1 4_654 6_554 97.68(9)
Si1 Fe2 Si1 5_664 6_554 97.68(6)
Mn1 Mn2 Mn1 . 2_655 104.69(3)
Mn1 Mn2 Mn1 . 3_665 104.69(5)
Mn1 Mn2 Mn1 . 4_654 95.32(3)
Mn1 Mn2 Mn1 . 5_664 58.60(4)
Mn1 Mn2 Mn1 . 6_554 157.10(5)
Mn1 Mn2 Fe1 . . 0
Mn1 Mn2 Fe1 . 2_655 104.69(3)
Mn1 Mn2 Fe1 . 3_665 104.69(5)
Mn1 Mn2 Fe1 . 4_654 95.32(3)
Mn1 Mn2 Fe1 . 5_664 58.60(4)
Mn1 Mn2 Fe1 . 6_554 157.10(5)
Mn1 Mn2 Fe2 . . 0
Mn1 Mn2 Fe2 . 16_554 113.910(11)
Mn1 Mn2 Fe2 . 16_555 66.090(11)
Mn1 Mn2 Mn2 . 16_554 113.910(11)
Mn1 Mn2 Mn2 . 16_555 66.090(11)
Mn1 Mn2 Si1 . . 54.74(8)
Mn1 Mn2 Si1 . 2_655 51.85(7)
Mn1 Mn2 Si1 . 3_665 126.45(5)
Mn1 Mn2 Si1 . 4_654 58.06(4)
Mn1 Mn2 Si1 . 5_664 106.95(7)
Mn1 Mn2 Si1 . 6_554 146.97(6)
Mn1 Mn2 Mn1 2_655 3_665 104.69(3)
Mn1 Mn2 Mn1 2_655 4_654 157.09(4)
Mn1 Mn2 Mn1 2_655 5_664 95.32(3)
Mn1 Mn2 Mn1 2_655 6_554 58.60(3)
Mn1 Mn2 Fe1 2_655 . 104.69(3)
Mn1 Mn2 Fe1 2_655 2_655 0
Mn1 Mn2 Fe1 2_655 3_665 104.69(3)
Mn1 Mn2 Fe1 2_655 4_654 157.09(4)
Mn1 Mn2 Fe1 2_655 5_664 95.32(3)
Mn1 Mn2 Fe1 2_655 6_554 58.60(3)
Mn1 Mn2 Fe2 2_655 . 0
Mn1 Mn2 Fe2 2_655 16_554 113.910(11)
Mn1 Mn2 Fe2 2_655 16_555 66.090(11)
Mn1 Mn2 Mn2 2_655 16_554 113.910(11)
Mn1 Mn2 Mn2 2_655 16_555 66.090(11)
Mn1 Mn2 Si1 2_655 . 126.448(15)
Mn1 Mn2 Si1 2_655 2_655 54.74(8)
Mn1 Mn2 Si1 2_655 3_665 51.85(7)
Mn1 Mn2 Si1 2_655 4_654 146.97(8)
Mn1 Mn2 Si1 2_655 5_664 58.06(4)
Mn1 Mn2 Si1 2_655 6_554 106.95(7)
Mn1 Mn2 Mn1 3_665 4_654 58.60(3)
Mn1 Mn2 Mn1 3_665 5_664 157.10(5)
Mn1 Mn2 Mn1 3_665 6_554 95.32(5)
Mn1 Mn2 Fe1 3_665 . 104.69(5)
Mn1 Mn2 Fe1 3_665 2_655 104.69(3)
Mn1 Mn2 Fe1 3_665 3_665 0
Mn1 Mn2 Fe1 3_665 4_654 58.60(3)
Mn1 Mn2 Fe1 3_665 5_664 157.10(5)
Mn1 Mn2 Fe1 3_665 6_554 95.32(5)
Mn1 Mn2 Fe2 3_665 . 0
Mn1 Mn2 Fe2 3_665 16_554 113.910(16)
Mn1 Mn2 Fe2 3_665 16_555 66.090(16)
Mn1 Mn2 Mn2 3_665 16_554 113.910(16)
Mn1 Mn2 Mn2 3_665 16_555 66.090(16)
Mn1 Mn2 Si1 3_665 . 51.85(8)
Mn1 Mn2 Si1 3_665 2_655 126.45(2)
Mn1 Mn2 Si1 3_665 3_665 54.74(7)
Mn1 Mn2 Si1 3_665 4_654 106.95(7)
Mn1 Mn2 Si1 3_665 5_664 146.97(8)
Mn1 Mn2 Si1 3_665 6_554 58.06(5)
Mn1 Mn2 Mn1 4_654 5_664 104.69(3)
Mn1 Mn2 Mn1 4_654 6_554 104.69(3)
Mn1 Mn2 Fe1 4_654 . 95.32(3)
Mn1 Mn2 Fe1 4_654 2_655 157.09(4)
Mn1 Mn2 Fe1 4_654 3_665 58.60(3)
Mn1 Mn2 Fe1 4_654 4_654 0
Mn1 Mn2 Fe1 4_654 5_664 104.69(3)
Mn1 Mn2 Fe1 4_654 6_554 104.69(3)
Mn1 Mn2 Fe2 4_654 . 0
Mn1 Mn2 Fe2 4_654 16_554 66.090(11)
Mn1 Mn2 Fe2 4_654 16_555 113.910(11)
Mn1 Mn2 Mn2 4_654 16_554 66.090(11)
Mn1 Mn2 Mn2 4_654 16_555 113.910(11)
Mn1 Mn2 Si1 4_654 . 58.06(4)
Mn1 Mn2 Si1 4_654 2_655 146.97(8)
Mn1 Mn2 Si1 4_654 3_665 106.95(7)
Mn1 Mn2 Si1 4_654 4_654 54.74(8)
Mn1 Mn2 Si1 4_654 5_664 126.448(15)
Mn1 Mn2 Si1 4_654 6_554 51.85(7)
Mn1 Mn2 Mn1 5_664 6_554 104.69(5)
Mn1 Mn2 Fe1 5_664 . 58.60(4)
Mn1 Mn2 Fe1 5_664 2_655 95.32(3)
Mn1 Mn2 Fe1 5_664 3_665 157.10(5)
Mn1 Mn2 Fe1 5_664 4_654 104.69(3)
Mn1 Mn2 Fe1 5_664 5_664 0
Mn1 Mn2 Fe1 5_664 6_554 104.69(5)
Mn1 Mn2 Fe2 5_664 . 0
Mn1 Mn2 Fe2 5_664 16_554 66.090(11)
Mn1 Mn2 Fe2 5_664 16_555 113.910(11)
Mn1 Mn2 Mn2 5_664 16_554 66.090(11)
Mn1 Mn2 Mn2 5_664 16_555 113.910(11)
Mn1 Mn2 Si1 5_664 . 106.95(7)
Mn1 Mn2 Si1 5_664 2_655 58.06(4)
Mn1 Mn2 Si1 5_664 3_665 146.97(6)
Mn1 Mn2 Si1 5_664 4_654 51.85(7)
Mn1 Mn2 Si1 5_664 5_664 54.74(8)
Mn1 Mn2 Si1 5_664 6_554 126.45(5)
Mn1 Mn2 Fe1 6_554 . 157.10(5)
Mn1 Mn2 Fe1 6_554 2_655 58.60(3)
Mn1 Mn2 Fe1 6_554 3_665 95.32(5)
Mn1 Mn2 Fe1 6_554 4_654 104.69(3)
Mn1 Mn2 Fe1 6_554 5_664 104.69(5)
Mn1 Mn2 Fe1 6_554 6_554 0
Mn1 Mn2 Fe2 6_554 . 0
Mn1 Mn2 Fe2 6_554 16_554 66.090(16)
Mn1 Mn2 Fe2 6_554 16_555 113.910(16)
Mn1 Mn2 Mn2 6_554 16_554 66.090(16)
Mn1 Mn2 Mn2 6_554 16_555 113.910(16)
Mn1 Mn2 Si1 6_554 . 146.97(8)
Mn1 Mn2 Si1 6_554 2_655 106.95(7)
Mn1 Mn2 Si1 6_554 3_665 58.06(5)
Mn1 Mn2 Si1 6_554 4_654 126.45(2)
Mn1 Mn2 Si1 6_554 5_664 51.85(8)
Mn1 Mn2 Si1 6_554 6_554 54.74(7)
Fe1 Mn2 Fe1 . 2_655 104.69(3)
Fe1 Mn2 Fe1 . 3_665 104.69(5)
Fe1 Mn2 Fe1 . 4_654 95.32(3)
Fe1 Mn2 Fe1 . 5_664 58.60(4)
Fe1 Mn2 Fe1 . 6_554 157.10(5)
Fe1 Mn2 Fe2 . . 0
Fe1 Mn2 Fe2 . 16_554 113.910(11)
Fe1 Mn2 Fe2 . 16_555 66.090(11)
Fe1 Mn2 Mn2 . 16_554 113.910(11)
Fe1 Mn2 Mn2 . 16_555 66.090(11)
Fe1 Mn2 Si1 . . 54.74(8)
Fe1 Mn2 Si1 . 2_655 51.85(7)
Fe1 Mn2 Si1 . 3_665 126.45(5)
Fe1 Mn2 Si1 . 4_654 58.06(4)
Fe1 Mn2 Si1 . 5_664 106.95(7)
Fe1 Mn2 Si1 . 6_554 146.97(6)
Fe1 Mn2 Fe1 2_655 3_665 104.69(3)
Fe1 Mn2 Fe1 2_655 4_654 157.09(4)
Fe1 Mn2 Fe1 2_655 5_664 95.32(3)
Fe1 Mn2 Fe1 2_655 6_554 58.60(3)
Fe1 Mn2 Fe2 2_655 . 0
Fe1 Mn2 Fe2 2_655 16_554 113.910(11)
Fe1 Mn2 Fe2 2_655 16_555 66.090(11)
Fe1 Mn2 Mn2 2_655 16_554 113.910(11)
Fe1 Mn2 Mn2 2_655 16_555 66.090(11)
Fe1 Mn2 Si1 2_655 . 126.448(15)
Fe1 Mn2 Si1 2_655 2_655 54.74(8)
Fe1 Mn2 Si1 2_655 3_665 51.85(7)
Fe1 Mn2 Si1 2_655 4_654 146.97(8)
Fe1 Mn2 Si1 2_655 5_664 58.06(4)
Fe1 Mn2 Si1 2_655 6_554 106.95(7)
Fe1 Mn2 Fe1 3_665 4_654 58.60(3)
Fe1 Mn2 Fe1 3_665 5_664 157.10(5)
Fe1 Mn2 Fe1 3_665 6_554 95.32(5)
Fe1 Mn2 Fe2 3_665 . 0
Fe1 Mn2 Fe2 3_665 16_554 113.910(16)
Fe1 Mn2 Fe2 3_665 16_555 66.090(16)
Fe1 Mn2 Mn2 3_665 16_554 113.910(16)
Fe1 Mn2 Mn2 3_665 16_555 66.090(16)
Fe1 Mn2 Si1 3_665 . 51.85(8)
Fe1 Mn2 Si1 3_665 2_655 126.45(2)
Fe1 Mn2 Si1 3_665 3_665 54.74(7)
Fe1 Mn2 Si1 3_665 4_654 106.95(7)
Fe1 Mn2 Si1 3_665 5_664 146.97(8)
Fe1 Mn2 Si1 3_665 6_554 58.06(5)
Fe1 Mn2 Fe1 4_654 5_664 104.69(3)
Fe1 Mn2 Fe1 4_654 6_554 104.69(3)
Fe1 Mn2 Fe2 4_654 . 0
Fe1 Mn2 Fe2 4_654 16_554 66.090(11)
Fe1 Mn2 Fe2 4_654 16_555 113.910(11)
Fe1 Mn2 Mn2 4_654 16_554 66.090(11)
Fe1 Mn2 Mn2 4_654 16_555 113.910(11)
Fe1 Mn2 Si1 4_654 . 58.06(4)
Fe1 Mn2 Si1 4_654 2_655 146.97(8)
Fe1 Mn2 Si1 4_654 3_665 106.95(7)
Fe1 Mn2 Si1 4_654 4_654 54.74(8)
Fe1 Mn2 Si1 4_654 5_664 126.448(15)
Fe1 Mn2 Si1 4_654 6_554 51.85(7)
Fe1 Mn2 Fe1 5_664 6_554 104.69(5)
Fe1 Mn2 Fe2 5_664 . 0
Fe1 Mn2 Fe2 5_664 16_554 66.090(11)
Fe1 Mn2 Fe2 5_664 16_555 113.910(11)
Fe1 Mn2 Mn2 5_664 16_554 66.090(11)
Fe1 Mn2 Mn2 5_664 16_555 113.910(11)
Fe1 Mn2 Si1 5_664 . 106.95(7)
Fe1 Mn2 Si1 5_664 2_655 58.06(4)
Fe1 Mn2 Si1 5_664 3_665 146.97(6)
Fe1 Mn2 Si1 5_664 4_654 51.85(7)
Fe1 Mn2 Si1 5_664 5_664 54.74(8)
Fe1 Mn2 Si1 5_664 6_554 126.45(5)
Fe1 Mn2 Fe2 6_554 . 0
Fe1 Mn2 Fe2 6_554 16_554 66.090(16)
Fe1 Mn2 Fe2 6_554 16_555 113.910(16)
Fe1 Mn2 Mn2 6_554 16_554 66.090(16)
Fe1 Mn2 Mn2 6_554 16_555 113.910(16)
Fe1 Mn2 Si1 6_554 . 146.97(8)
Fe1 Mn2 Si1 6_554 2_655 106.95(7)
Fe1 Mn2 Si1 6_554 3_665 58.06(5)
Fe1 Mn2 Si1 6_554 4_654 126.45(2)
Fe1 Mn2 Si1 6_554 5_664 51.85(8)
Fe1 Mn2 Si1 6_554 6_554 54.74(7)
Fe2 Mn2 Fe2 . 16_554 0
Fe2 Mn2 Fe2 . 16_555 0
Fe2 Mn2 Mn2 . 16_554 0
Fe2 Mn2 Mn2 . 16_555 0
Fe2 Mn2 Si1 . . 0
Fe2 Mn2 Si1 . 2_655 0
Fe2 Mn2 Si1 . 3_665 0
Fe2 Mn2 Si1 . 4_654 0
Fe2 Mn2 Si1 . 5_664 0
Fe2 Mn2 Si1 . 6_554 0
Fe2 Mn2 Fe2 16_554 16_555 180
Fe2 Mn2 Mn2 16_554 16_554 0
Fe2 Mn2 Mn2 16_554 16_555 180
Fe2 Mn2 Si1 16_554 . 119.618(13)
Fe2 Mn2 Si1 16_554 2_655 119.618(13)
Fe2 Mn2 Si1 16_554 3_665 119.62(4)
Fe2 Mn2 Si1 16_554 4_654 60.382(13)
Fe2 Mn2 Si1 16_554 5_664 60.382(13)
Fe2 Mn2 Si1 16_554 6_554 60.38(4)
Fe2 Mn2 Mn2 16_555 16_554 180
Fe2 Mn2 Mn2 16_555 16_555 0
Fe2 Mn2 Si1 16_555 . 60.382(13)
Fe2 Mn2 Si1 16_555 2_655 60.382(13)
Fe2 Mn2 Si1 16_555 3_665 60.38(4)
Fe2 Mn2 Si1 16_555 4_654 119.618(13)
Fe2 Mn2 Si1 16_555 5_664 119.618(13)
Fe2 Mn2 Si1 16_555 6_554 119.62(4)
Mn2 Mn2 Mn2 16_554 16_555 180
Mn2 Mn2 Si1 16_554 . 119.618(13)
Mn2 Mn2 Si1 16_554 2_655 119.618(13)
Mn2 Mn2 Si1 16_554 3_665 119.62(4)
Mn2 Mn2 Si1 16_554 4_654 60.382(13)
Mn2 Mn2 Si1 16_554 5_664 60.382(13)
Mn2 Mn2 Si1 16_554 6_554 60.38(4)
Mn2 Mn2 Si1 16_555 . 60.382(13)
Mn2 Mn2 Si1 16_555 2_655 60.382(13)
Mn2 Mn2 Si1 16_555 3_665 60.38(4)
Mn2 Mn2 Si1 16_555 4_654 119.618(13)
Mn2 Mn2 Si1 16_555 5_664 119.618(13)
Mn2 Mn2 Si1 16_555 6_554 119.62(4)
Si1 Mn2 Si1 . 2_655 97.68(8)
Si1 Mn2 Si1 . 3_665 97.68(6)
Si1 Mn2 Si1 . 4_654 69.57(4)
Si1 Mn2 Si1 . 5_664 161.14(10)
Si1 Mn2 Si1 . 6_554 97.79(8)
Si1 Mn2 Si1 2_655 3_665 97.68(9)
Si1 Mn2 Si1 2_655 4_654 97.79(10)
Si1 Mn2 Si1 2_655 5_664 69.57(4)
Si1 Mn2 Si1 2_655 6_554 161.14(9)
Si1 Mn2 Si1 3_665 4_654 161.14(9)
Si1 Mn2 Si1 3_665 5_664 97.79(8)
Si1 Mn2 Si1 3_665 6_554 69.57(8)
Si1 Mn2 Si1 4_654 5_664 97.68(8)
Si1 Mn2 Si1 4_654 6_554 97.68(9)
Si1 Mn2 Si1 5_664 6_554 97.68(6)
Mn1 Si1 Mn1 . 2_545 144.20(7)
Mn1 Si1 Mn1 . 3_665 144.20(6)
Mn1 Si1 Mn1 . 4_654 115.37(7)
Mn1 Si1 Mn1 . 4_655 115.37(7)
Mn1 Si1 Fe1 . . 0
Mn1 Si1 Fe1 . 2_545 144.20(7)
Mn1 Si1 Fe1 . 3_665 144.20(6)
Mn1 Si1 Fe1 . 4_654 115.37(7)
Mn1 Si1 Fe1 . 4_655 115.37(7)
Mn1 Si1 Fe2 . . 73.44(7)
Mn1 Si1 Fe2 . 4_655 73.44(7)
Mn1 Si1 Fe2 . 13_655 73.44(7)
Mn1 Si1 Fe2 . 16_555 73.44(7)
Mn1 Si1 Mn2 . . 73.44(7)
Mn1 Si1 Mn2 . 4_655 73.44(7)
Mn1 Si1 Mn2 . 13_655 73.44(7)
Mn1 Si1 Mn2 . 16_555 73.44(7)
Mn1 Si1 Si1 . 4_654 60.03(8)
Mn1 Si1 Si1 . 4_655 60.03(8)
Mn1 Si1 Mn1 2_545 3_665 71.59(11)
Mn1 Si1 Mn1 2_545 4_654 69.66(7)
Mn1 Si1 Mn1 2_545 4_655 69.66(7)
Mn1 Si1 Fe1 2_545 . 144.20(7)
Mn1 Si1 Fe1 2_545 2_545 0
Mn1 Si1 Fe1 2_545 3_665 71.59(11)
Mn1 Si1 Fe1 2_545 4_654 69.66(7)
Mn1 Si1 Fe1 2_545 4_655 69.66(7)
Mn1 Si1 Fe2 2_545 . 135.36(10)
Mn1 Si1 Fe2 2_545 4_655 75.57(5)
Mn1 Si1 Fe2 2_545 13_655 75.57(5)
Mn1 Si1 Fe2 2_545 16_555 135.36(10)
Mn1 Si1 Mn2 2_545 . 135.36(10)
Mn1 Si1 Mn2 2_545 4_655 75.57(5)
Mn1 Si1 Mn2 2_545 13_655 75.57(5)
Mn1 Si1 Mn2 2_545 16_555 135.36(10)
Mn1 Si1 Si1 2_545 4_654 113.90(6)
Mn1 Si1 Si1 2_545 4_655 113.90(6)
Mn1 Si1 Mn1 3_665 4_654 69.66(7)
Mn1 Si1 Mn1 3_665 4_655 69.66(7)
Mn1 Si1 Fe1 3_665 . 144.20(6)
Mn1 Si1 Fe1 3_665 2_545 71.59(11)
Mn1 Si1 Fe1 3_665 3_665 0
Mn1 Si1 Fe1 3_665 4_654 69.66(7)
Mn1 Si1 Fe1 3_665 4_655 69.66(7)
Mn1 Si1 Fe2 3_665 . 75.57(4)
Mn1 Si1 Fe2 3_665 4_655 135.36(10)
Mn1 Si1 Fe2 3_665 13_655 135.36(10)
Mn1 Si1 Fe2 3_665 16_555 75.57(4)
Mn1 Si1 Mn2 3_665 . 75.57(4)
Mn1 Si1 Mn2 3_665 4_655 135.36(10)
Mn1 Si1 Mn2 3_665 13_655 135.36(10)
Mn1 Si1 Mn2 3_665 16_555 75.57(4)
Mn1 Si1 Si1 3_665 4_654 113.90(5)
Mn1 Si1 Si1 3_665 4_655 113.90(5)
Mn1 Si1 Mn1 4_654 4_655 129.26(14)
Mn1 Si1 Fe1 4_654 . 115.37(7)
Mn1 Si1 Fe1 4_654 2_545 69.66(7)
Mn1 Si1 Fe1 4_654 3_665 69.66(7)
Mn1 Si1 Fe1 4_654 4_654 0
Mn1 Si1 Fe1 4_654 4_655 129.26(14)
Mn1 Si1 Fe2 4_654 . 71.07(2)
Mn1 Si1 Fe2 4_654 4_655 124.66(2)
Mn1 Si1 Fe2 4_654 13_655 71.07(2)
Mn1 Si1 Fe2 4_654 16_555 124.66(2)
Mn1 Si1 Mn2 4_654 . 71.07(2)
Mn1 Si1 Mn2 4_654 4_655 124.66(2)
Mn1 Si1 Mn2 4_654 13_655 71.07(2)
Mn1 Si1 Mn2 4_654 16_555 124.66(2)
Mn1 Si1 Si1 4_654 4_654 55.34(7)
Mn1 Si1 Si1 4_654 4_655 175.40(14)
Mn1 Si1 Fe1 4_655 . 115.37(7)
Mn1 Si1 Fe1 4_655 2_545 69.66(7)
Mn1 Si1 Fe1 4_655 3_665 69.66(7)
Mn1 Si1 Fe1 4_655 4_654 129.26(14)
Mn1 Si1 Fe1 4_655 4_655 0
Mn1 Si1 Fe2 4_655 . 124.66(2)
Mn1 Si1 Fe2 4_655 4_655 71.07(2)
Mn1 Si1 Fe2 4_655 13_655 124.66(2)
Mn1 Si1 Fe2 4_655 16_555 71.07(2)
Mn1 Si1 Mn2 4_655 . 124.66(2)
Mn1 Si1 Mn2 4_655 4_655 71.07(2)
Mn1 Si1 Mn2 4_655 13_655 124.66(2)
Mn1 Si1 Mn2 4_655 16_555 71.07(2)
Mn1 Si1 Si1 4_655 4_654 175.40(14)
Mn1 Si1 Si1 4_655 4_655 55.34(7)
Fe1 Si1 Fe1 . 2_545 144.20(7)
Fe1 Si1 Fe1 . 3_665 144.20(6)
Fe1 Si1 Fe1 . 4_654 115.37(7)
Fe1 Si1 Fe1 . 4_655 115.37(7)
Fe1 Si1 Fe2 . . 73.44(7)
Fe1 Si1 Fe2 . 4_655 73.44(7)
Fe1 Si1 Fe2 . 13_655 73.44(7)
Fe1 Si1 Fe2 . 16_555 73.44(7)
Fe1 Si1 Mn2 . . 73.44(7)
Fe1 Si1 Mn2 . 4_655 73.44(7)
Fe1 Si1 Mn2 . 13_655 73.44(7)
Fe1 Si1 Mn2 . 16_555 73.44(7)
Fe1 Si1 Si1 . 4_654 60.03(8)
Fe1 Si1 Si1 . 4_655 60.03(8)
Fe1 Si1 Fe1 2_545 3_665 71.59(11)
Fe1 Si1 Fe1 2_545 4_654 69.66(7)
Fe1 Si1 Fe1 2_545 4_655 69.66(7)
Fe1 Si1 Fe2 2_545 . 135.36(10)
Fe1 Si1 Fe2 2_545 4_655 75.57(5)
Fe1 Si1 Fe2 2_545 13_655 75.57(5)
Fe1 Si1 Fe2 2_545 16_555 135.36(10)
Fe1 Si1 Mn2 2_545 . 135.36(10)
Fe1 Si1 Mn2 2_545 4_655 75.57(5)
Fe1 Si1 Mn2 2_545 13_655 75.57(5)
Fe1 Si1 Mn2 2_545 16_555 135.36(10)
Fe1 Si1 Si1 2_545 4_654 113.90(6)
Fe1 Si1 Si1 2_545 4_655 113.90(6)
Fe1 Si1 Fe1 3_665 4_654 69.66(7)
Fe1 Si1 Fe1 3_665 4_655 69.66(7)
Fe1 Si1 Fe2 3_665 . 75.57(4)
Fe1 Si1 Fe2 3_665 4_655 135.36(10)
Fe1 Si1 Fe2 3_665 13_655 135.36(10)
Fe1 Si1 Fe2 3_665 16_555 75.57(4)
Fe1 Si1 Mn2 3_665 . 75.57(4)
Fe1 Si1 Mn2 3_665 4_655 135.36(10)
Fe1 Si1 Mn2 3_665 13_655 135.36(10)
Fe1 Si1 Mn2 3_665 16_555 75.57(4)
Fe1 Si1 Si1 3_665 4_654 113.90(5)
Fe1 Si1 Si1 3_665 4_655 113.90(5)
Fe1 Si1 Fe1 4_654 4_655 129.26(14)
Fe1 Si1 Fe2 4_654 . 71.07(2)
Fe1 Si1 Fe2 4_654 4_655 124.66(2)
Fe1 Si1 Fe2 4_654 13_655 71.07(2)
Fe1 Si1 Fe2 4_654 16_555 124.66(2)
Fe1 Si1 Mn2 4_654 . 71.07(2)
Fe1 Si1 Mn2 4_654 4_655 124.66(2)
Fe1 Si1 Mn2 4_654 13_655 71.07(2)
Fe1 Si1 Mn2 4_654 16_555 124.66(2)
Fe1 Si1 Si1 4_654 4_654 55.34(7)
Fe1 Si1 Si1 4_654 4_655 175.40(14)
Fe1 Si1 Fe2 4_655 . 124.66(2)
Fe1 Si1 Fe2 4_655 4_655 71.07(2)
Fe1 Si1 Fe2 4_655 13_655 124.66(2)
Fe1 Si1 Fe2 4_655 16_555 71.07(2)
Fe1 Si1 Mn2 4_655 . 124.66(2)
Fe1 Si1 Mn2 4_655 4_655 71.07(2)
Fe1 Si1 Mn2 4_655 13_655 124.66(2)
Fe1 Si1 Mn2 4_655 16_555 71.07(2)
Fe1 Si1 Si1 4_655 4_654 175.40(14)
Fe1 Si1 Si1 4_655 4_655 55.34(7)
Fe2 Si1 Fe2 . 4_655 146.88(15)
Fe2 Si1 Fe2 . 13_655 110.43(6)
Fe2 Si1 Fe2 . 16_555 59.24(3)
Fe2 Si1 Mn2 . . 0
Fe2 Si1 Mn2 . 4_655 146.88(15)
Fe2 Si1 Mn2 . 13_655 110.43(6)
Fe2 Si1 Mn2 . 16_555 59.24(3)
Fe2 Si1 Si1 . 4_654 55.21(3)
Fe2 Si1 Si1 . 4_655 106.60(8)
Fe2 Si1 Fe2 4_655 13_655 59.24(3)
Fe2 Si1 Fe2 4_655 16_555 110.43(6)
Fe2 Si1 Mn2 4_655 . 146.88(15)
Fe2 Si1 Mn2 4_655 4_655 0
Fe2 Si1 Mn2 4_655 13_655 59.24(3)
Fe2 Si1 Mn2 4_655 16_555 110.43(6)
Fe2 Si1 Si1 4_655 4_654 106.60(8)
Fe2 Si1 Si1 4_655 4_655 55.21(3)
Fe2 Si1 Fe2 13_655 16_555 146.88(15)
Fe2 Si1 Mn2 13_655 . 110.43(6)
Fe2 Si1 Mn2 13_655 4_655 59.24(3)
Fe2 Si1 Mn2 13_655 13_655 0
Fe2 Si1 Mn2 13_655 16_555 146.88(15)
Fe2 Si1 Si1 13_655 4_654 55.21(3)
Fe2 Si1 Si1 13_655 4_655 106.60(8)
Fe2 Si1 Mn2 16_555 . 59.24(3)
Fe2 Si1 Mn2 16_555 4_655 110.43(6)
Fe2 Si1 Mn2 16_555 13_655 146.88(15)
Fe2 Si1 Mn2 16_555 16_555 0
Fe2 Si1 Si1 16_555 4_654 106.60(8)
Fe2 Si1 Si1 16_555 4_655 55.21(3)
Mn2 Si1 Mn2 . 4_655 146.88(15)
Mn2 Si1 Mn2 . 13_655 110.43(6)
Mn2 Si1 Mn2 . 16_555 59.24(3)
Mn2 Si1 Si1 . 4_654 55.21(3)
Mn2 Si1 Si1 . 4_655 106.60(8)
Mn2 Si1 Mn2 4_655 13_655 59.24(3)
Mn2 Si1 Mn2 4_655 16_555 110.43(6)
Mn2 Si1 Si1 4_655 4_654 106.60(8)
Mn2 Si1 Si1 4_655 4_655 55.21(3)
Mn2 Si1 Mn2 13_655 16_555 146.88(15)
Mn2 Si1 Si1 13_655 4_654 55.21(3)
Mn2 Si1 Si1 13_655 4_655 106.60(8)
Mn2 Si1 Si1 16_555 4_654 106.60(8)
Mn2 Si1 Si1 16_555 4_655 55.21(3)
Si1 Si1 Si1 4_654 4_655 120.06(14)

loop_
_geom_bond_atom_site_label_1
_geom_bond_atom_site_label_2
_geom_bond_site_symmetry_2
_geom_bond_distance
Mn1 Mn1 2_645 2.757(2)
Mn1 Mn1 3_765 2.757(2)
Mn1 Mn1 5_664 2.8400(8)
Mn1 Mn1 5_665 2.8400(8)
Mn1 Mn1 6_544 2.8400(14)
Mn1 Mn1 6_545 2.8400(14)
Mn1 Fe1 . 0
Mn1 Fe1 2_645 2.757(2)
Mn1 Fe1 3_765 2.757(2)
Mn1 Fe1 5_664 2.8400(8)
Mn1 Fe1 5_665 2.8400(8)
Mn1 Fe1 6_544 2.8400(14)
Mn1 Fe1 6_545 2.8400(14)
Mn1 Fe2 . 2.9018(12)
Mn1 Fe2 4_655 2.9018(14)
Mn1 Fe2 13_655 2.9018(14)
Mn1 Fe2 16_555 2.9018(12)
Mn1 Mn2 . 2.9018(12)
Mn1 Mn2 4_655 2.9018(14)
Mn1 Mn2 13_655 2.9018(14)
Mn1 Mn2 16_555 2.9018(12)
Mn1 Si1 . 2.472(4)
Mn1 Si1 2_655 2.356(3)
Mn1 Si1 3_655 2.356(3)
Mn1 Si1 4_654 2.6033(16)
Mn1 Si1 4_655 2.6033(16)
Fe1 Fe1 2_645 2.757(2)
Fe1 Fe1 3_765 2.757(2)
Fe1 Fe1 5_664 2.8400(8)
Fe1 Fe1 5_665 2.8400(8)
Fe1 Fe1 6_544 2.8400(14)
Fe1 Fe1 6_545 2.8400(14)
Fe1 Fe2 . 2.9018(12)
Fe1 Fe2 4_655 2.9018(14)
Fe1 Fe2 13_655 2.9018(14)
Fe1 Fe2 16_555 2.9018(12)
Fe1 Mn2 . 2.9018(12)
Fe1 Mn2 4_655 2.9018(14)
Fe1 Mn2 13_655 2.9018(14)
Fe1 Mn2 16_555 2.9018(12)
Fe1 Si1 . 2.472(4)
Fe1 Si1 2_655 2.356(3)
Fe1 Si1 3_655 2.356(3)
Fe1 Si1 4_654 2.6033(16)
Fe1 Si1 4_655 2.6033(16)
Fe2 Fe2 16_554 2.3522(2)
Fe2 Fe2 16_555 2.3522(2)
Fe2 Mn2 . 0
Fe2 Mn2 16_554 2.3522(2)
Fe2 Mn2 16_555 2.3522(2)
Fe2 Si1 . 2.3797(10)
Fe2 Si1 2_655 2.3797(10)
Fe2 Si1 3_665 2.380(3)
Fe2 Si1 4_654 2.3797(10)
Fe2 Si1 5_664 2.3797(10)
Fe2 Si1 6_554 2.380(3)
Mn2 Mn2 16_554 2.3522(2)
Mn2 Mn2 16_555 2.3522(2)
Mn2 Si1 . 2.3797(10)
Mn2 Si1 2_655 2.3797(10)
Mn2 Si1 3_665 2.380(3)
Mn2 Si1 4_654 2.3797(10)
Mn2 Si1 5_664 2.3797(10)
Mn2 Si1 6_554 2.380(3)
Si1 Si1 4_654 2.715(2)
Si1 Si1 4_655 2.715(2)
